data_7710803
loop_
_publ_author_name
'de Graaff, Simon'
'Schwitalla, Kevin'
'Haaker, Carolin Viola'
'Bengen, Nina'
'Schmidtmann, Marc'
'Beckhaus, Ruediger'

_publ_section_title
;
 A Niobium Pentafulvene Ethylene Complex: Synthesis, Properties and
 Reaction Pathways
;
_journal_name_full 'Dalton Transactions'
_journal_paper_doi 10.1039/D2DT02063G
_journal_year 2022
_chemical_formula_structural Nb(C20H18)(C20H19)(C2H4)
_chemical_formula_sum 'C42 H41 Nb'
_chemical_formula_weight 638.66
_space_group_crystal_system orthorhombic
_space_group_IT_number 33
_space_group_name_Hall 'P 2c -2n'
_space_group_name_H-M_alt 'P n a 21'
_atom_sites_solution_hydrogens difmap
_atom_sites_solution_primary direct
_atom_sites_solution_secondary difmap
_audit_creation_method SHELXL-2018/3
_audit_update_record
;
2022-06-21 deposited with the CCDC.	2022-07-26 downloaded from the CCDC.
;
_cell_angle_alpha 90
_cell_angle_beta 90
_cell_angle_gamma 90
_cell_formula_units_Z 8
_cell_length_a 24.1670(15)
_cell_length_b 14.2843(10)
_cell_length_c 18.8613(12)
_cell_measurement_reflns_used 9775
_cell_measurement_temperature 100(2)
_cell_measurement_theta_max 74.69
_cell_measurement_theta_min 3.88
_cell_volume 6511.1(7)
_computing_cell_refinement 'Bruker SAINT V8.40B'
_computing_data_collection 'Bruker APEX3'
_computing_data_reduction 'Bruker SAINT V8.40B'
_computing_structure_refinement 'SHELXL-2018/3 (Sheldrick, 2018)'
_computing_structure_solution 'SHELXS-2013/1 (Sheldrick, 2013)'
_diffrn_ambient_temperature 100(2)
_diffrn_measured_fraction_theta_full 1.000
_diffrn_measured_fraction_theta_max 1.000
_diffrn_measurement_device_type 'Bruker Photon III CPAD'
_diffrn_measurement_method '\f and \w scans'
_diffrn_radiation_type CuK\a
_diffrn_radiation_wavelength 1.54178
_diffrn_reflns_av_R_equivalents 0.0651
_diffrn_reflns_av_unetI/netI 0.0400
_diffrn_reflns_Laue_measured_fraction_full 1.000
_diffrn_reflns_Laue_measured_fraction_max 1.000
_diffrn_reflns_limit_h_max 29
_diffrn_reflns_limit_h_min -30
_diffrn_reflns_limit_k_max 17
_diffrn_reflns_limit_k_min -14
_diffrn_reflns_limit_l_max 23
_diffrn_reflns_limit_l_min -23
_diffrn_reflns_number 100489
_diffrn_reflns_point_group_measured_fraction_full 0.994
_diffrn_reflns_point_group_measured_fraction_max 0.991
_diffrn_reflns_theta_full 67.679
_diffrn_reflns_theta_max 74.495
_diffrn_reflns_theta_min 3.594
_diffrn_source 'I\mS microfocus'
_exptl_absorpt_coefficient_mu 3.207
_exptl_absorpt_correction_T_max 1.0000
_exptl_absorpt_correction_T_min 0.7913
_exptl_absorpt_correction_type multi-scan
_exptl_absorpt_process_details 'SADABS-2016/2 (Sheldrick)'
_exptl_crystal_colour yellow
_exptl_crystal_density_diffrn 1.303
_exptl_crystal_description rod
_exptl_crystal_F_000 2672
_exptl_crystal_size_max 0.140
_exptl_crystal_size_mid 0.060
_exptl_crystal_size_min 0.020
_refine_diff_density_max 2.611
_refine_diff_density_min -0.550
_refine_diff_density_rms 0.123
_refine_ls_abs_structure_details
;
 Refined as an inversion twin.
;
_refine_ls_abs_structure_Flack 0.420(19)
_refine_ls_extinction_method none
_refine_ls_goodness_of_fit_ref 1.111
_refine_ls_hydrogen_treatment constr
_refine_ls_matrix_type full
_refine_ls_number_parameters 1055
_refine_ls_number_reflns 13195
_refine_ls_number_restraints 319
_refine_ls_restrained_S_all 1.102
_refine_ls_R_factor_all 0.0627
_refine_ls_R_factor_gt 0.0589
_refine_ls_shift/su_max 0.000
_refine_ls_shift/su_mean 0.000
_refine_ls_structure_factor_coef Fsqd
_refine_ls_weighting_details 'w=1/[\s^2^(Fo^2^)+(0.0950P)^2^+8.5000P] where P=(Fo^2^+2Fc^2^)/3'
_refine_ls_weighting_scheme calc
_refine_ls_wR_factor_gt 0.1583
_refine_ls_wR_factor_ref 0.1625
_reflns_Friedel_coverage 0.922
_reflns_Friedel_fraction_full 0.989
_reflns_Friedel_fraction_max 0.983
_reflns_number_gt 12270
_reflns_number_total 13195
_reflns_threshold_expression 'I > 2\s(I)'
_cod_data_source_file d2dt02063g2.cif
_cod_data_source_block 2
_cod_database_code 7710803
_shelx_shelxl_version_number 2018/3
_shelx_space_group_comment
;
The symmetry employed for this shelxl refinement is uniquely defined
by the following loop, which should always be used as a source of
symmetry information in preference to the above space-group names.
They are only intended as comments.
;
_shelx_estimated_absorpt_t_min 0.662
_shelx_estimated_absorpt_t_max 0.939

loop_
_space_group_symop_operation_xyz
'x, y, z'
'-x, -y, z+1/2'
'x+1/2, -y+1/2, z'
'-x+1/2, y+1/2, z+1/2'

loop_
_atom_site_label
_atom_site_type_symbol
_atom_site_fract_x
_atom_site_fract_y
_atom_site_fract_z
_atom_site_U_iso_or_equiv
_atom_site_adp_type
_atom_site_occupancy
_atom_site_site_symmetry_order
_atom_site_calc_flag
_atom_site_refinement_flags_posn
_atom_site_refinement_flags_adp
_atom_site_refinement_flags_occupancy
_atom_site_disorder_assembly
_atom_site_disorder_group
Nb1A Nb 0.36025(3) 0.77472(9) 0.29264(6) 0.0224(2) Uani 0.805(4) 1 d . . P A 1
C1A C 0.4461(4) 0.6882(6) 0.2705(5) 0.032(2) Uani 0.805(4) 1 d D . P A 1
C2A C 0.4018(4) 0.6265(6) 0.2654(5) 0.032(2) Uani 0.805(4) 1 d D . P A 1
H2A H 0.390472 0.594362 0.223759 0.038 Uiso 0.805(4) 1 calc R U P A 1
C3A C 0.3762(5) 0.6197(6) 0.3332(6) 0.036(2) Uani 0.805(4) 1 d D . P A 1
H3A H 0.344847 0.582604 0.344669 0.043 Uiso 0.805(4) 1 calc R U P A 1
C4A C 0.4055(4) 0.6774(6) 0.3797(5) 0.036(2) Uani 0.805(4) 1 d D . P A 1
H4A H 0.397592 0.685780 0.428611 0.043 Uiso 0.805(4) 1 calc R U P A 1
C5A C 0.4478(4) 0.7203(6) 0.3428(5) 0.0304(18) Uani 0.805(4) 1 d D . P A 1
H5A H 0.473693 0.763635 0.361890 0.036 Uiso 0.805(4) 1 calc R U P A 1
C6A C 0.4900(3) 0.7114(5) 0.2144(5) 0.0264(17) Uani 0.805(4) 1 d D . P A 1
H6A H 0.505234 0.774689 0.225911 0.032 Uiso 0.805(4) 1 calc R U P A 1
C7A C 0.5381(3) 0.6415(5) 0.2180(5) 0.0279(17) Uani 0.805(4) 1 d D . P A 1
C8A C 0.5328(4) 0.5498(6) 0.2423(5) 0.0315(18) Uani 0.805(4) 1 d D . P A 1
H8A H 0.498030 0.529179 0.259835 0.038 Uiso 0.805(4) 1 calc R U P A 1
C9A C 0.5771(4) 0.4877(6) 0.2414(6) 0.035(2) Uani 0.805(4) 1 d D . P A 1
H9A H 0.572261 0.425345 0.257696 0.042 Uiso 0.805(4) 1 calc R U P A 1
C10A C 0.6288(4) 0.5170(6) 0.2167(6) 0.0320(19) Uani 0.805(4) 1 d D . P A 1
C11A C 0.6349(4) 0.6077(7) 0.1939(6) 0.039(2) Uani 0.805(4) 1 d D . P A 1
H11A H 0.670257 0.628677 0.178542 0.047 Uiso 0.805(4) 1 calc R U P A 1
C12A C 0.5902(4) 0.6698(6) 0.1929(5) 0.035(2) Uani 0.805(4) 1 d D . P A 1
H12A H 0.595134 0.731439 0.175064 0.042 Uiso 0.805(4) 1 calc R U P A 1
C13A C 0.6768(4) 0.4492(7) 0.2157(7) 0.046(2) Uani 0.805(4) 1 d D . P A 1
H13A H 0.691762 0.442699 0.263691 0.069 Uiso 0.805(4) 1 calc R U P A 1
H13B H 0.705656 0.472905 0.183948 0.069 Uiso 0.805(4) 1 calc R U P A 1
H13C H 0.663941 0.388113 0.198734 0.069 Uiso 0.805(4) 1 calc R U P A 1
C14A C 0.4654(4) 0.7165(5) 0.1409(5) 0.029(2) Uani 0.805(4) 1 d D . P A 1
C15A C 0.4530(4) 0.8024(6) 0.1111(6) 0.035(2) Uani 0.805(4) 1 d D . P A 1
H15A H 0.460772 0.857451 0.137547 0.042 Uiso 0.805(4) 1 calc R U P A 1
C16A C 0.4296(5) 0.8116(8) 0.0435(6) 0.044(3) Uani 0.805(4) 1 d D . P A 1
H16A H 0.422502 0.872013 0.024441 0.053 Uiso 0.805(4) 1 calc R U P A 1
C17A C 0.4168(5) 0.7316(7) 0.0041(6) 0.038(2) Uani 0.805(4) 1 d D . P A 1
C18A C 0.4284(5) 0.6443(8) 0.0339(5) 0.040(2) Uani 0.805(4) 1 d D . P A 1
H18A H 0.419756 0.588938 0.008219 0.048 Uiso 0.805(4) 1 calc R U P A 1
C19A C 0.4524(4) 0.6374(6) 0.1008(5) 0.0327(19) Uani 0.805(4) 1 d D . P A 1
H19A H 0.460151 0.577142 0.119738 0.039 Uiso 0.805(4) 1 calc R U P A 1
C20A C 0.3919(10) 0.7368(11) -0.0665(11) 0.060(5) Uani 0.805(4) 1 d D . P A 1
H20A H 0.353363 0.715697 -0.064131 0.091 Uiso 0.805(4) 1 calc R U P A 1
H20B H 0.412588 0.696646 -0.099236 0.091 Uiso 0.805(4) 1 calc R U P A 1
H20C H 0.393051 0.801657 -0.083495 0.091 Uiso 0.805(4) 1 calc R U P A 1
C21A C 0.2686(3) 0.7895(6) 0.2889(6) 0.0319(18) Uani 0.805(4) 1 d D . P A 1
C22A C 0.2815(4) 0.7160(7) 0.2405(5) 0.038(2) Uani 0.805(4) 1 d D . P A 1
H22A H 0.271522 0.652127 0.246497 0.045 Uiso 0.805(4) 1 calc R U P A 1
C23A C 0.3110(5) 0.7524(7) 0.1829(7) 0.034(3) Uani 0.805(4) 1 d D . P A 1
H23A H 0.325756 0.716984 0.144640 0.041 Uiso 0.805(4) 1 calc R U P A 1
C24A C 0.3153(4) 0.8514(7) 0.1911(4) 0.035(2) Uani 0.805(4) 1 d D . P A 1
H24A H 0.332260 0.894347 0.159449 0.042 Uiso 0.805(4) 1 calc R U P A 1
C25A C 0.2886(3) 0.8728(7) 0.2571(5) 0.0313(19) Uani 0.805(4) 1 d D . P A 1
H25A H 0.284968 0.933749 0.276581 0.038 Uiso 0.805(4) 1 calc R U P A 1
C26A C 0.2725(4) 0.7782(7) 0.3653(6) 0.033(2) Uani 0.805(4) 1 d D . P A 1
C27A C 0.2624(4) 0.8628(6) 0.4106(6) 0.029(2) Uani 0.805(4) 1 d D . P A 1
C28A C 0.2167(4) 0.9198(7) 0.3957(6) 0.033(2) Uani 0.805(4) 1 d D . P A 1
H28A H 0.194216 0.906487 0.355583 0.039 Uiso 0.805(4) 1 calc R U P A 1
C29A C 0.2039(4) 0.9948(8) 0.4382(6) 0.035(2) Uani 0.805(4) 1 d D . P A 1
H29A H 0.172220 1.031638 0.427895 0.042 Uiso 0.805(4) 1 calc R U P A 1
C30A C 0.2371(4) 1.0177(7) 0.4968(5) 0.036(2) Uani 0.805(4) 1 d D . P A 1
C31A C 0.2822(4) 0.9618(8) 0.5106(6) 0.035(2) Uani 0.805(4) 1 d D . P A 1
H31A H 0.305004 0.975718 0.550268 0.042 Uiso 0.805(4) 1 calc R U P A 1
C32A C 0.2951(5) 0.8863(7) 0.4684(7) 0.034(2) Uani 0.805(4) 1 d D . P A 1
H32A H 0.326840 0.849748 0.478994 0.041 Uiso 0.805(4) 1 calc R U P A 1
C33A C 0.2223(6) 1.0999(8) 0.5439(7) 0.052(3) Uani 0.805(4) 1 d D . P A 1
H33A H 0.218810 1.156578 0.514959 0.078 Uiso 0.805(4) 1 calc R U P A 1
H33B H 0.251485 1.108983 0.579356 0.078 Uiso 0.805(4) 1 calc R U P A 1
H33C H 0.187128 1.087363 0.567906 0.078 Uiso 0.805(4) 1 calc R U P A 1
C34A C 0.2577(5) 0.6889(7) 0.4001(7) 0.042(3) Uani 0.805(4) 1 d D . P A 1
C35A C 0.2812(6) 0.6576(8) 0.4625(7) 0.050(4) Uani 0.805(4) 1 d D . P A 1
H35A H 0.307861 0.697024 0.484349 0.060 Uiso 0.805(4) 1 calc R U P A 1
C36A C 0.2687(6) 0.5709(10) 0.4971(8) 0.058(4) Uani 0.805(4) 1 d D . P A 1
H36A H 0.288100 0.552527 0.538673 0.070 Uiso 0.805(4) 1 calc R U P A 1
C37A C 0.2279(5) 0.5147(9) 0.4685(8) 0.058(4) Uani 0.805(4) 1 d D . P A 1
C38A C 0.2027(5) 0.5428(9) 0.4074(9) 0.058(4) Uani 0.805(4) 1 d D . P A 1
H38A H 0.174669 0.504471 0.387185 0.069 Uiso 0.805(4) 1 calc R U P A 1
C39A C 0.2171(4) 0.6268(8) 0.3735(8) 0.049(3) Uani 0.805(4) 1 d D . P A 1
H39A H 0.198638 0.642772 0.330686 0.059 Uiso 0.805(4) 1 calc R U P A 1
C40A C 0.2122(6) 0.4221(8) 0.5052(9) 0.067(4) Uani 0.805(4) 1 d D . P A 1
H40A H 0.242234 0.402814 0.536895 0.100 Uiso 0.805(4) 1 calc R U P A 1
H40B H 0.206123 0.373624 0.469296 0.100 Uiso 0.805(4) 1 calc R U P A 1
H40C H 0.178228 0.431022 0.532794 0.100 Uiso 0.805(4) 1 calc R U P A 1
C41A C 0.3857(5) 0.9061(8) 0.3492(6) 0.038(2) Uani 0.805(4) 1 d D . P A 1
H41A H 0.356937 0.954921 0.354450 0.046 Uiso 0.805(4) 1 calc R U P A 1
H41B H 0.408754 0.897888 0.392139 0.046 Uiso 0.805(4) 1 calc R U P A 1
C42A C 0.4142(4) 0.9035(5) 0.2828(5) 0.030(2) Uani 0.805(4) 1 d D . P A 1
H42A H 0.454646 0.893314 0.284687 0.036 Uiso 0.805(4) 1 calc R U P A 1
H42B H 0.402777 0.950403 0.246961 0.036 Uiso 0.805(4) 1 calc R U P A 1
Nb2A Nb 0.38794(3) 0.23954(11) 0.15405(5) 0.0222(2) Uani 0.805(4) 1 d . . P A 1
C43A C 0.3000(3) 0.3197(5) 0.1756(4) 0.0226(16) Uani 0.805(4) 1 d D . P A 1
C44A C 0.2981(3) 0.2873(6) 0.1040(4) 0.0291(18) Uani 0.805(4) 1 d D . P A 1
H44A H 0.272384 0.243073 0.085790 0.035 Uiso 0.805(4) 1 calc R U P A 1
C45A C 0.3398(4) 0.3304(6) 0.0650(5) 0.0348(19) Uani 0.805(4) 1 d D . P A 1
H45A H 0.347713 0.320584 0.016178 0.042 Uiso 0.805(4) 1 calc R U P A 1
C46A C 0.3681(6) 0.3912(8) 0.1112(7) 0.042(3) Uani 0.805(4) 1 d D . P A 1
H46A H 0.398424 0.429937 0.098473 0.050 Uiso 0.805(4) 1 calc R U P A 1
C47A C 0.3443(5) 0.3857(6) 0.1794(6) 0.031(2) Uani 0.805(4) 1 d D . P A 1
H47A H 0.355610 0.419611 0.220216 0.037 Uiso 0.805(4) 1 calc R U P A 1
C48A C 0.2582(3) 0.2955(5) 0.2324(4) 0.0239(15) Uani 0.805(4) 1 d D . P A 1
H48A H 0.243398 0.232211 0.220169 0.029 Uiso 0.805(4) 1 calc R U P A 1
C49A C 0.2839(3) 0.2867(5) 0.3060(4) 0.0236(17) Uani 0.805(4) 1 d D . P A 1
C50A C 0.2972(4) 0.3673(6) 0.3453(5) 0.0312(18) Uani 0.805(4) 1 d D . P A 1
H50A H 0.288802 0.427595 0.326855 0.037 Uiso 0.805(4) 1 calc R U P A 1
C51A C 0.3223(5) 0.3589(8) 0.4107(6) 0.042(2) Uani 0.805(4) 1 d D . P A 1
H51A H 0.333131 0.413449 0.435947 0.050 Uiso 0.805(4) 1 calc R U P A 1
C52A C 0.3319(6) 0.2707(8) 0.4400(7) 0.045(3) Uani 0.805(4) 1 d D . P A 1
C53A C 0.3178(4) 0.1922(8) 0.4022(6) 0.039(2) Uani 0.805(4) 1 d D . P A 1
H53A H 0.324629 0.131893 0.421587 0.047 Uiso 0.805(4) 1 calc R U P A 1
C54A C 0.2930(4) 0.2005(6) 0.3346(5) 0.0318(19) Uani 0.805(4) 1 d D . P A 1
H54A H 0.282586 0.145912 0.309124 0.038 Uiso 0.805(4) 1 calc R U P A 1
C55A C 0.3550(12) 0.2582(17) 0.5203(10) 0.083(7) Uani 0.805(4) 1 d D . P A 1
H55A H 0.379453 0.310687 0.531985 0.124 Uiso 0.805(4) 1 calc R U P A 1
H55B H 0.375627 0.199352 0.523884 0.124 Uiso 0.805(4) 1 calc R U P A 1
H55C H 0.323778 0.257069 0.553462 0.124 Uiso 0.805(4) 1 calc R U P A 1
C56A C 0.2089(3) 0.3623(5) 0.2313(4) 0.0244(16) Uani 0.805(4) 1 d D . P A 1
C57A C 0.1575(3) 0.3313(6) 0.2562(5) 0.0305(18) Uani 0.805(4) 1 d D . P A 1
H57A H 0.153546 0.268834 0.272641 0.037 Uiso 0.805(4) 1 calc R U P A 1
C58A C 0.1120(4) 0.3911(7) 0.2571(6) 0.037(2) Uani 0.805(4) 1 d D . P A 1
H58A H 0.077727 0.369095 0.275186 0.045 Uiso 0.805(4) 1 calc R U P A 1
C59A C 0.1158(4) 0.4822(7) 0.2323(5) 0.0307(19) Uani 0.805(4) 1 d D . P A 1
C60A C 0.1672(4) 0.5140(6) 0.2072(6) 0.0333(19) Uani 0.805(4) 1 d D . P A 1
H60A H 0.170815 0.576521 0.190681 0.040 Uiso 0.805(4) 1 calc R U P A 1
C61A C 0.2133(4) 0.4545(6) 0.2061(6) 0.0306(19) Uani 0.805(4) 1 d D . P A 1
H61A H 0.247642 0.476571 0.188285 0.037 Uiso 0.805(4) 1 calc R U P A 1
C62A C 0.0668(4) 0.5474(7) 0.2348(7) 0.040(2) Uani 0.805(4) 1 d D . P A 1
H62A H 0.033555 0.511975 0.247606 0.060 Uiso 0.805(4) 1 calc R U P A 1
H62B H 0.061609 0.576341 0.188185 0.060 Uiso 0.805(4) 1 calc R U P A 1
H62C H 0.073425 0.596261 0.270296 0.060 Uiso 0.805(4) 1 calc R U P A 1
C63A C 0.4805(3) 0.2301(6) 0.1567(6) 0.0300(17) Uani 0.805(4) 1 d D . P A 1
C64A C 0.4607(4) 0.1470(8) 0.1929(5) 0.037(2) Uani 0.805(4) 1 d D . P A 1
H64A H 0.464594 0.084574 0.176280 0.045 Uiso 0.805(4) 1 calc R U P A 1
C65A C 0.4348(4) 0.1740(8) 0.2568(5) 0.039(2) Uani 0.805(4) 1 d D . P A 1
H65A H 0.417819 0.132835 0.289868 0.047 Uiso 0.805(4) 1 calc R U P A 1
C66A C 0.4382(5) 0.2716(9) 0.2636(7) 0.043(3) Uani 0.805(4) 1 d D . P A 1
H66A H 0.424385 0.308332 0.301594 0.052 Uiso 0.805(4) 1 calc R U P A 1
C67A C 0.4665(4) 0.3049(8) 0.2024(5) 0.038(2) Uani 0.805(4) 1 d D . P A 1
H67A H 0.474835 0.368815 0.193486 0.045 Uiso 0.805(4) 1 calc R U P A 1
C68A C 0.4744(4) 0.2350(6) 0.0799(6) 0.028(2) Uani 0.805(4) 1 d D . P A 1
C69A C 0.4893(5) 0.3230(6) 0.0417(6) 0.033(2) Uani 0.805(4) 1 d D . P A 1
C70A C 0.5304(5) 0.3827(10) 0.0667(7) 0.046(3) Uani 0.805(4) 1 d D . P A 1
H70A H 0.548945 0.368051 0.109694 0.055 Uiso 0.805(4) 1 calc R U P A 1
C71A C 0.5447(5) 0.4635(8) 0.0298(8) 0.049(3) Uani 0.805(4) 1 d D . P A 1
H71A H 0.573142 0.502742 0.047933 0.059 Uiso 0.805(4) 1 calc R U P A 1
C72A C 0.5188(7) 0.4877(11) -0.0321(10) 0.060(4) Uani 0.805(4) 1 d D . P A 1
C73A C 0.4767(7) 0.4299(11) -0.0562(10) 0.048(3) Uani 0.805(4) 1 d D . P A 1
H73A H 0.457271 0.446758 -0.098038 0.058 Uiso 0.805(4) 1 calc R U P A 1
C74A C 0.4619(5) 0.3480(7) -0.0211(6) 0.037(3) Uani 0.805(4) 1 d D . P A 1
H74A H 0.433427 0.309232 -0.039536 0.044 Uiso 0.805(4) 1 calc R U P A 1
C75A C 0.5322(9) 0.5766(12) -0.0733(10) 0.076(6) Uani 0.805(4) 1 d D . P A 1
H75A H 0.531719 0.630318 -0.041001 0.115 Uiso 0.805(4) 1 calc R U P A 1
H75B H 0.504489 0.585751 -0.110589 0.115 Uiso 0.805(4) 1 calc R U P A 1
H75C H 0.568945 0.570790 -0.094774 0.115 Uiso 0.805(4) 1 calc R U P A 1
C76A C 0.4872(4) 0.1477(7) 0.0386(6) 0.030(2) Uani 0.805(4) 1 d D . P A 1
C77A C 0.4545(4) 0.1171(8) -0.0189(6) 0.034(2) Uani 0.805(4) 1 d D . P A 1
H77A H 0.422530 0.151491 -0.032181 0.041 Uiso 0.805(4) 1 calc R U P A 1
C78A C 0.4689(5) 0.0372(8) -0.0562(6) 0.040(3) Uani 0.805(4) 1 d D . P A 1
H78A H 0.447393 0.019637 -0.096242 0.048 Uiso 0.805(4) 1 calc R U P A 1
C79A C 0.5144(5) -0.0191(8) -0.0366(7) 0.043(3) Uani 0.805(4) 1 d D . P A 1
C80A C 0.5457(5) 0.0119(9) 0.0198(8) 0.048(3) Uani 0.805(4) 1 d D . P A 1
H80A H 0.576984 -0.023700 0.034108 0.057 Uiso 0.805(4) 1 calc R U P A 1
C81A C 0.5332(5) 0.0928(8) 0.0562(6) 0.040(3) Uani 0.805(4) 1 d D . P A 1
H81A H 0.556343 0.111781 0.094263 0.048 Uiso 0.805(4) 1 calc R U P A 1
C82A C 0.5269(6) -0.1075(11) -0.0768(10) 0.069(5) Uani 0.805(4) 1 d D . P A 1
H82A H 0.513893 -0.161600 -0.049525 0.103 Uiso 0.805(4) 1 calc R U P A 1
H82B H 0.566938 -0.112669 -0.084259 0.103 Uiso 0.805(4) 1 calc R U P A 1
H82C H 0.508070 -0.105936 -0.122780 0.103 Uiso 0.805(4) 1 calc R U P A 1
C83A C 0.3359(4) 0.1075(6) 0.1696(6) 0.032(2) Uani 0.805(4) 1 d D . P A 1
H83A H 0.348782 0.062924 0.206257 0.038 Uiso 0.805(4) 1 calc R U P A 1
H83B H 0.295238 0.115584 0.168643 0.038 Uiso 0.805(4) 1 calc R U P A 1
C84A C 0.3634(5) 0.1032(8) 0.1020(7) 0.038(3) Uani 0.805(4) 1 d D . P A 1
H84A H 0.339386 0.108085 0.059594 0.046 Uiso 0.805(4) 1 calc R U P A 1
H84B H 0.392853 0.055501 0.097155 0.046 Uiso 0.805(4) 1 calc R U P A 1
Nb1B Nb 0.36104(16) 0.7418(4) 0.2999(4) 0.0264(13) Uiso 0.195(4) 1 d . . P A 2
C1B C 0.4520(10) 0.817(2) 0.2748(15) 0.050(3) Uiso 0.195(4) 1 d D . P A 2
C2B C 0.4516(11) 0.786(2) 0.3482(16) 0.050(3) Uiso 0.195(4) 1 d D . P A 2
H2B H 0.475158 0.739431 0.368146 0.060 Uiso 0.195(4) 1 calc R U P A 2
C3B C 0.4112(12) 0.835(2) 0.3837(16) 0.050(3) Uiso 0.195(4) 1 d D . P A 2
H3B H 0.401905 0.828832 0.432462 0.060 Uiso 0.195(4) 1 calc R U P A 2
C4B C 0.3859(16) 0.897(2) 0.334(2) 0.050(3) Uiso 0.195(4) 1 d D . P A 2
H4B H 0.356846 0.939211 0.345406 0.060 Uiso 0.195(4) 1 calc R U P A 2
C5B C 0.4100(14) 0.886(2) 0.267(2) 0.050(3) Uiso 0.195(4) 1 d D . P A 2
H5B H 0.400274 0.919097 0.225221 0.060 Uiso 0.195(4) 1 calc R U P A 2
C6B C 0.4940(12) 0.792(2) 0.2186(16) 0.050(3) Uiso 0.195(4) 1 d D . P A 2
H6B H 0.509691 0.729353 0.231666 0.060 Uiso 0.195(4) 1 calc R U P A 2
C7B C 0.5427(13) 0.861(2) 0.216(2) 0.050(3) Uiso 0.195(4) 1 d D . P A 2
C8B C 0.5396(17) 0.953(3) 0.242(3) 0.050(3) Uiso 0.195(4) 1 d D . P A 2
H8B H 0.505805 0.975401 0.260797 0.060 Uiso 0.195(4) 1 calc R U P A 2
C9B C 0.5851(16) 1.011(3) 0.239(3) 0.050(3) Uiso 0.195(4) 1 d D . P A 2
H9B H 0.582587 1.072828 0.257192 0.060 Uiso 0.195(4) 1 calc R U P A 2
C10B C 0.6348(16) 0.979(3) 0.210(3) 0.050(3) Uiso 0.195(4) 1 d D . P A 2
C11B C 0.6384(14) 0.888(3) 0.187(3) 0.050(3) Uiso 0.195(4) 1 d D . P A 2
H11B H 0.673184 0.863258 0.172543 0.060 Uiso 0.195(4) 1 calc R U P A 2
C12B C 0.5910(13) 0.830(3) 0.185(3) 0.050(3) Uiso 0.195(4) 1 d D . P A 2
H12B H 0.592379 0.771033 0.162018 0.060 Uiso 0.195(4) 1 calc R U P A 2
C13B C 0.6915(19) 1.040(4) 0.212(4) 0.050(3) Uiso 0.195(4) 1 d D . P A 2
H13D H 0.682542 1.106750 0.209134 0.075 Uiso 0.195(4) 1 calc R U P A 2
H13E H 0.714804 1.022348 0.171658 0.075 Uiso 0.195(4) 1 calc R U P A 2
H13F H 0.711383 1.027432 0.256304 0.075 Uiso 0.195(4) 1 calc R U P A 2
C14B C 0.4681(19) 0.781(3) 0.1445(18) 0.050(3) Uiso 0.195(4) 1 d D . P A 2
C15B C 0.453(2) 0.861(3) 0.106(2) 0.050(3) Uiso 0.195(4) 1 d D . P A 2
H15B H 0.456271 0.921028 0.127492 0.060 Uiso 0.195(4) 1 calc R U P A 2
C16B C 0.433(2) 0.853(3) 0.037(2) 0.050(3) Uiso 0.195(4) 1 d D . P A 2
H16B H 0.424758 0.907779 0.010636 0.060 Uiso 0.195(4) 1 calc R U P A 2
C17B C 0.426(3) 0.766(3) 0.005(2) 0.050(3) Uiso 0.195(4) 1 d D . P A 2
C18B C 0.441(2) 0.684(3) 0.041(2) 0.050(3) Uiso 0.195(4) 1 d D . P A 2
H18B H 0.438955 0.624173 0.018940 0.060 Uiso 0.195(4) 1 calc R U P A 2
C19B C 0.459(2) 0.694(3) 0.112(2) 0.050(3) Uiso 0.195(4) 1 d D . P A 2
H19B H 0.466223 0.639302 0.138342 0.060 Uiso 0.195(4) 1 calc R U P A 2
C20B C 0.397(4) 0.760(5) -0.066(3) 0.050(3) Uiso 0.195(4) 1 d D . P A 2
H20D H 0.359811 0.786454 -0.062318 0.075 Uiso 0.195(4) 1 calc R U P A 2
H20E H 0.394289 0.693905 -0.080615 0.075 Uiso 0.195(4) 1 calc R U P A 2
H20F H 0.418174 0.794535 -0.101935 0.075 Uiso 0.195(4) 1 calc R U P A 2
C21B C 0.2692(11) 0.746(2) 0.2898(18) 0.050(3) Uiso 0.195(4) 1 d D . P A 2
C22B C 0.2866(13) 0.658(2) 0.2588(18) 0.050(3) Uiso 0.195(4) 1 d D . P A 2
H22B H 0.280664 0.597182 0.278288 0.060 Uiso 0.195(4) 1 calc R U P A 2
C23B C 0.3143(14) 0.678(2) 0.1939(16) 0.050(3) Uiso 0.195(4) 1 d D . P A 2
H23B H 0.330230 0.633303 0.162642 0.060 Uiso 0.195(4) 1 calc R U P A 2
C24B C 0.3141(17) 0.776(3) 0.1838(18) 0.050(3) Uiso 0.195(4) 1 d D . P A 2
H24B H 0.329968 0.808438 0.145037 0.060 Uiso 0.195(4) 1 calc R U P A 2
C25B C 0.2859(12) 0.816(2) 0.2425(19) 0.050(3) Uiso 0.195(4) 1 d D . P A 2
H25B H 0.279380 0.880993 0.248657 0.060 Uiso 0.195(4) 1 calc R U P A 2
C26B C 0.2746(14) 0.754(2) 0.3665(19) 0.050(3) Uiso 0.195(4) 1 d D . P A 2
C27B C 0.256(2) 0.838(3) 0.405(3) 0.050(3) Uiso 0.195(4) 1 d D . P A 2
C28B C 0.210(2) 0.890(3) 0.383(3) 0.050(3) Uiso 0.195(4) 1 d D . P A 2
H28B H 0.186852 0.866149 0.346968 0.060 Uiso 0.195(4) 1 calc R U P A 2
C29B C 0.197(2) 0.977(3) 0.413(3) 0.050(3) Uiso 0.195(4) 1 d D . P A 2
H29B H 0.169950 1.015340 0.392019 0.060 Uiso 0.195(4) 1 calc R U P A 2
C30B C 0.223(2) 1.006(3) 0.474(3) 0.050(3) Uiso 0.195(4) 1 d D . P A 2
C31B C 0.268(2) 0.952(4) 0.497(3) 0.050(3) Uiso 0.195(4) 1 d D . P A 2
H31B H 0.287560 0.972944 0.537623 0.060 Uiso 0.195(4) 1 calc R U P A 2
C32B C 0.284(3) 0.870(4) 0.464(4) 0.050(3) Uiso 0.195(4) 1 d D . P A 2
H32B H 0.315103 0.836073 0.482018 0.060 Uiso 0.195(4) 1 calc R U P A 2
C33B C 0.210(2) 1.095(3) 0.513(3) 0.050(3) Uiso 0.195(4) 1 d D . P A 2
H33D H 0.191586 1.139246 0.481231 0.075 Uiso 0.195(4) 1 calc R U P A 2
H33E H 0.244661 1.123389 0.530527 0.075 Uiso 0.195(4) 1 calc R U P A 2
H33F H 0.185998 1.081089 0.553397 0.075 Uiso 0.195(4) 1 calc R U P A 2
C34B C 0.256(2) 0.665(3) 0.400(3) 0.050(3) Uiso 0.195(4) 1 d D . P A 2
C35B C 0.280(3) 0.633(4) 0.463(3) 0.050(3) Uiso 0.195(4) 1 d D . P A 2
H35B H 0.312913 0.657867 0.483541 0.060 Uiso 0.195(4) 1 calc R U P A 2
C36B C 0.250(2) 0.560(4) 0.493(3) 0.050(3) Uiso 0.195(4) 1 d D . P A 2
H36B H 0.259372 0.537900 0.538599 0.060 Uiso 0.195(4) 1 calc R U P A 2
C37B C 0.206(2) 0.518(3) 0.456(3) 0.050(3) Uiso 0.195(4) 1 d D . P A 2
C38B C 0.186(2) 0.551(4) 0.392(3) 0.050(3) Uiso 0.195(4) 1 d D . P A 2
H38B H 0.162444 0.514715 0.362577 0.060 Uiso 0.195(4) 1 calc R U P A 2
C39B C 0.204(2) 0.639(4) 0.374(3) 0.050(3) Uiso 0.195(4) 1 d D . P A 2
H39B H 0.181772 0.680013 0.345335 0.060 Uiso 0.195(4) 1 calc R U P A 2
C40B C 0.185(2) 0.430(3) 0.491(3) 0.050(3) Uiso 0.195(4) 1 d D . P A 2
H40D H 0.204457 0.421417 0.536470 0.075 Uiso 0.195(4) 1 calc R U P A 2
H40E H 0.193048 0.375871 0.460341 0.075 Uiso 0.195(4) 1 calc R U P A 2
H40F H 0.145534 0.434786 0.499097 0.075 Uiso 0.195(4) 1 calc R U P A 2
C41B C 0.4099(15) 0.608(2) 0.285(2) 0.050(3) Uiso 0.195(4) 1 d D . P A 2
H41C H 0.396117 0.563758 0.248578 0.060 Uiso 0.195(4) 1 calc R U P A 2
H41D H 0.450742 0.613531 0.286212 0.060 Uiso 0.195(4) 1 calc R U P A 2
C42B C 0.3818(17) 0.609(2) 0.351(2) 0.050(3) Uiso 0.195(4) 1 d D . P A 2
H42C H 0.405549 0.613056 0.393825 0.060 Uiso 0.195(4) 1 calc R U P A 2
H42D H 0.351158 0.563496 0.356353 0.060 Uiso 0.195(4) 1 calc R U P A 2
Nb2B Nb 0.3892(2) 0.2667(3) 0.1568(4) 0.0253(13) Uiso 0.195(4) 1 d . . P A 2
C43B C 0.3018(9) 0.181(2) 0.1758(14) 0.037(2) Uiso 0.195(4) 1 d D . P A 2
C44B C 0.3450(13) 0.117(2) 0.180(2) 0.037(2) Uiso 0.195(4) 1 d D . P A 2
H44B H 0.356136 0.083467 0.221010 0.044 Uiso 0.195(4) 1 calc R U P A 2
C45B C 0.3699(15) 0.110(2) 0.111(2) 0.037(2) Uiso 0.195(4) 1 d D . P A 2
H45B H 0.400428 0.071814 0.098322 0.044 Uiso 0.195(4) 1 calc R U P A 2
C46B C 0.3411(11) 0.171(2) 0.0662(15) 0.037(2) Uiso 0.195(4) 1 d D . P A 2
H46B H 0.348734 0.180006 0.017281 0.044 Uiso 0.195(4) 1 calc R U P A 2
C47B C 0.3000(10) 0.215(2) 0.1037(14) 0.037(2) Uiso 0.195(4) 1 d D . P A 2
H47B H 0.274717 0.259577 0.085391 0.044 Uiso 0.195(4) 1 calc R U P A 2
C48B C 0.2583(11) 0.211(2) 0.2310(14) 0.037(2) Uiso 0.195(4) 1 d D . P A 2
H48B H 0.244718 0.274221 0.216740 0.044 Uiso 0.195(4) 1 calc R U P A 2
C49B C 0.2089(11) 0.145(2) 0.229(2) 0.037(2) Uiso 0.195(4) 1 d D . P A 2
C50B C 0.2114(14) 0.052(2) 0.205(2) 0.037(2) Uiso 0.195(4) 1 d D . P A 2
H50B H 0.245803 0.026975 0.189613 0.044 Uiso 0.195(4) 1 calc R U P A 2
C51B C 0.1649(13) -0.005(2) 0.204(2) 0.037(2) Uiso 0.195(4) 1 d D . P A 2
H51B H 0.167557 -0.066677 0.185964 0.044 Uiso 0.195(4) 1 calc R U P A 2
C52B C 0.1147(14) 0.028(2) 0.229(2) 0.037(2) Uiso 0.195(4) 1 d D . P A 2
C53B C 0.1128(12) 0.116(2) 0.259(2) 0.037(2) Uiso 0.195(4) 1 d D . P A 2
H53B H 0.080273 0.135844 0.282740 0.044 Uiso 0.195(4) 1 calc R U P A 2
C54B C 0.1578(11) 0.176(2) 0.255(2) 0.037(2) Uiso 0.195(4) 1 d D . P A 2
H54B H 0.153951 0.238786 0.269695 0.044 Uiso 0.195(4) 1 calc R U P A 2
C55B C 0.0653(16) -0.036(3) 0.237(2) 0.037(2) Uiso 0.195(4) 1 d D . P A 2
H55D H 0.061281 -0.074202 0.194708 0.055 Uiso 0.195(4) 1 calc R U P A 2
H55E H 0.031885 0.002331 0.243912 0.055 Uiso 0.195(4) 1 calc R U P A 2
H55F H 0.070579 -0.076128 0.278702 0.055 Uiso 0.195(4) 1 calc R U P A 2
C56B C 0.2845(16) 0.221(3) 0.3036(16) 0.037(2) Uiso 0.195(4) 1 d D . P A 2
C57B C 0.2893(19) 0.309(3) 0.3329(19) 0.037(2) Uiso 0.195(4) 1 d D . P A 2
H57B H 0.273465 0.362025 0.310487 0.044 Uiso 0.195(4) 1 calc R U P A 2
C58B C 0.3187(18) 0.317(2) 0.3973(19) 0.037(2) Uiso 0.195(4) 1 d D . P A 2
H58B H 0.330930 0.376585 0.413422 0.044 Uiso 0.195(4) 1 calc R U P A 2
C59B C 0.330(3) 0.236(2) 0.438(2) 0.037(2) Uiso 0.195(4) 1 d D . P A 2
C60B C 0.3237(17) 0.147(3) 0.4081(19) 0.037(2) Uiso 0.195(4) 1 d D . P A 2
H60B H 0.339193 0.093429 0.430297 0.044 Uiso 0.195(4) 1 calc R U P A 2
C61B C 0.2940(17) 0.140(2) 0.3443(18) 0.037(2) Uiso 0.195(4) 1 d D . P A 2
H61B H 0.280579 0.080524 0.328780 0.044 Uiso 0.195(4) 1 calc R U P A 2
C62B C 0.355(3) 0.254(4) 0.507(3) 0.037(2) Uiso 0.195(4) 1 d D . P A 2
H62D H 0.387188 0.294556 0.501477 0.055 Uiso 0.195(4) 1 calc R U P A 2
H62E H 0.366347 0.194436 0.528620 0.055 Uiso 0.195(4) 1 calc R U P A 2
H62F H 0.327756 0.284609 0.538130 0.055 Uiso 0.195(4) 1 calc R U P A 2
C63B C 0.4806(11) 0.273(2) 0.1572(16) 0.037(2) Uiso 0.195(4) 1 d D . P A 2
C64B C 0.4668(11) 0.200(2) 0.2039(16) 0.037(2) Uiso 0.195(4) 1 d D . P A 2
H64B H 0.475108 0.135305 0.196615 0.044 Uiso 0.195(4) 1 calc R U P A 2
C65B C 0.4387(15) 0.237(3) 0.2629(16) 0.037(2) Uiso 0.195(4) 1 d D . P A 2
H65B H 0.423598 0.201950 0.301119 0.044 Uiso 0.195(4) 1 calc R U P A 2
C66B C 0.4370(12) 0.336(2) 0.2553(14) 0.037(2) Uiso 0.195(4) 1 d D . P A 2
H66B H 0.421965 0.379543 0.288015 0.044 Uiso 0.195(4) 1 calc R U P A 2
C67B C 0.4626(11) 0.357(2) 0.1880(16) 0.037(2) Uiso 0.195(4) 1 d D . P A 2
H67B H 0.466675 0.417717 0.168033 0.044 Uiso 0.195(4) 1 calc R U P A 2
C68B C 0.4766(13) 0.263(2) 0.0807(17) 0.037(2) Uiso 0.195(4) 1 d D . P A 2
C69B C 0.487(2) 0.347(3) 0.036(3) 0.037(2) Uiso 0.195(4) 1 d D . P A 2
C70B C 0.536(2) 0.399(4) 0.048(3) 0.037(2) Uiso 0.195(4) 1 d D . P A 2
H70B H 0.559059 0.384576 0.087186 0.044 Uiso 0.195(4) 1 calc R U P A 2
C71B C 0.549(2) 0.469(3) 0.002(2) 0.037(2) Uiso 0.195(4) 1 d D . P A 2
H71B H 0.583920 0.498193 0.006577 0.044 Uiso 0.195(4) 1 calc R U P A 2
C72B C 0.513(3) 0.501(4) -0.050(3) 0.037(2) Uiso 0.195(4) 1 d D . P A 2
C73B C 0.469(3) 0.443(5) -0.067(4) 0.037(2) Uiso 0.195(4) 1 d D . P A 2
H73B H 0.449586 0.451176 -0.110499 0.044 Uiso 0.195(4) 1 calc R U P A 2
C74B C 0.455(2) 0.373(3) -0.021(3) 0.037(2) Uiso 0.195(4) 1 d D . P A 2
H74B H 0.420343 0.342012 -0.027575 0.044 Uiso 0.195(4) 1 calc R U P A 2
C75B C 0.530(3) 0.580(4) -0.099(3) 0.037(2) Uiso 0.195(4) 1 d D . P A 2
H75D H 0.545083 0.631668 -0.070528 0.055 Uiso 0.195(4) 1 calc R U P A 2
H75E H 0.497711 0.601903 -0.125360 0.055 Uiso 0.195(4) 1 calc R U P A 2
H75F H 0.558289 0.557462 -0.131801 0.055 Uiso 0.195(4) 1 calc R U P A 2
C76B C 0.493(2) 0.172(3) 0.048(2) 0.037(2) Uiso 0.195(4) 1 d D . P A 2
C77B C 0.4686(19) 0.136(3) -0.010(3) 0.037(2) Uiso 0.195(4) 1 d D . P A 2
H77B H 0.437397 0.168310 -0.028628 0.044 Uiso 0.195(4) 1 calc R U P A 2
C78B C 0.4851(19) 0.053(3) -0.047(2) 0.037(2) Uiso 0.195(4) 1 d D . P A 2
H78B H 0.467902 0.035267 -0.090152 0.044 Uiso 0.195(4) 1 calc R U P A 2
C79B C 0.527(2) -0.002(3) -0.017(3) 0.037(2) Uiso 0.195(4) 1 d D . P A 2
C80B C 0.551(2) 0.030(3) 0.042(3) 0.037(2) Uiso 0.195(4) 1 d D . P A 2
H80B H 0.580674 -0.005896 0.062630 0.044 Uiso 0.195(4) 1 calc R U P A 2
C81B C 0.535(2) 0.113(3) 0.076(2) 0.037(2) Uiso 0.195(4) 1 d D . P A 2
H81B H 0.552767 0.129563 0.119325 0.044 Uiso 0.195(4) 1 calc R U P A 2
C82B C 0.541(2) -0.095(3) -0.055(2) 0.037(2) Uiso 0.195(4) 1 d D . P A 2
H82D H 0.507802 -0.117900 -0.079784 0.055 Uiso 0.195(4) 1 calc R U P A 2
H82E H 0.552277 -0.141635 -0.019546 0.055 Uiso 0.195(4) 1 calc R U P A 2
H82F H 0.570781 -0.085512 -0.089047 0.055 Uiso 0.195(4) 1 calc R U P A 2
C83B C 0.3652(18) 0.398(2) 0.099(2) 0.037(2) Uiso 0.195(4) 1 d D . P A 2
H83C H 0.394353 0.445628 0.093533 0.044 Uiso 0.195(4) 1 calc R U P A 2
H83D H 0.341545 0.389767 0.056865 0.044 Uiso 0.195(4) 1 calc R U P A 2
C84B C 0.3377(15) 0.395(2) 0.167(3) 0.037(2) Uiso 0.195(4) 1 d D . P A 2
H84C H 0.297153 0.385656 0.165526 0.044 Uiso 0.195(4) 1 calc R U P A 2
H84D H 0.349906 0.441459 0.202155 0.044 Uiso 0.195(4) 1 calc R U P A 2

loop_
_atom_site_aniso_label
_atom_site_aniso_U_11
_atom_site_aniso_U_22
_atom_site_aniso_U_33
_atom_site_aniso_U_23
_atom_site_aniso_U_13
_atom_site_aniso_U_12
Nb1A 0.0242(3) 0.0174(5) 0.0256(3) -0.0051(4) 0.0016(3) -0.0005(3)
C1A 0.041(5) 0.015(3) 0.041(5) -0.001(3) 0.000(4) 0.007(3)
C2A 0.036(5) 0.022(4) 0.038(5) -0.009(3) 0.012(4) 0.004(3)
C3A 0.044(6) 0.015(4) 0.049(7) 0.009(4) 0.014(5) 0.009(3)
C4A 0.042(5) 0.031(4) 0.034(5) 0.004(4) 0.009(4) 0.007(4)
C5A 0.031(4) 0.025(4) 0.035(5) -0.001(3) 0.000(4) 0.008(3)
C6A 0.028(4) 0.014(3) 0.038(4) -0.001(3) 0.006(3) 0.001(3)
C7A 0.034(4) 0.020(4) 0.030(4) 0.002(3) -0.002(3) 0.002(3)
C8A 0.028(4) 0.027(4) 0.039(5) 0.001(4) 0.006(4) 0.004(3)
C9A 0.039(5) 0.021(4) 0.044(5) -0.002(4) -0.003(4) 0.008(4)
C10A 0.027(4) 0.027(4) 0.041(5) -0.005(4) -0.005(4) 0.007(3)
C11A 0.035(5) 0.037(5) 0.046(6) 0.003(4) 0.003(4) 0.007(4)
C12A 0.031(5) 0.027(4) 0.048(5) 0.001(4) 0.006(4) 0.001(3)
C13A 0.038(6) 0.034(5) 0.066(7) -0.004(5) 0.003(5) 0.011(4)
C14A 0.026(4) 0.014(4) 0.046(6) -0.002(3) 0.010(4) 0.004(3)
C15A 0.038(5) 0.022(4) 0.045(6) 0.007(4) 0.000(4) -0.004(3)
C16A 0.052(6) 0.028(5) 0.052(7) 0.016(5) -0.002(5) -0.002(4)
C17A 0.043(6) 0.043(5) 0.028(6) 0.008(4) -0.001(4) -0.004(4)
C18A 0.040(6) 0.048(6) 0.032(5) -0.004(4) 0.003(4) 0.006(4)
C19A 0.035(5) 0.024(4) 0.039(5) -0.008(3) -0.001(4) 0.006(3)
C20A 0.063(11) 0.068(12) 0.051(9) 0.023(7) -0.010(7) -0.005(8)
C21A 0.022(3) 0.035(4) 0.038(5) -0.016(5) 0.002(4) -0.002(3)
C22A 0.035(5) 0.042(5) 0.036(5) -0.018(4) 0.006(4) -0.008(4)
C23A 0.028(5) 0.048(7) 0.028(5) -0.009(4) 0.000(4) -0.007(4)
C24A 0.032(4) 0.053(6) 0.020(4) -0.005(4) -0.003(3) -0.004(4)
C25A 0.022(4) 0.038(5) 0.034(5) -0.009(4) -0.005(3) 0.008(3)
C26A 0.028(5) 0.037(5) 0.033(5) -0.011(4) 0.000(4) -0.005(4)
C27A 0.026(4) 0.034(5) 0.029(4) -0.007(4) 0.008(3) -0.004(4)
C28A 0.029(5) 0.035(5) 0.035(5) -0.005(4) 0.006(4) -0.004(4)
C29A 0.027(4) 0.048(6) 0.030(5) -0.009(4) 0.002(4) 0.001(4)
C30A 0.037(5) 0.037(5) 0.033(6) -0.009(4) 0.009(4) -0.002(4)
C31A 0.032(5) 0.045(5) 0.027(5) -0.015(4) 0.001(4) -0.004(4)
C32A 0.037(6) 0.035(5) 0.030(5) -0.008(4) 0.006(4) -0.004(4)
C33A 0.057(7) 0.044(6) 0.055(7) -0.021(6) 0.008(6) 0.007(5)
C34A 0.032(5) 0.041(6) 0.053(6) -0.029(5) 0.020(4) -0.011(5)
C35A 0.069(7) 0.039(7) 0.041(6) -0.013(5) 0.033(6) -0.019(6)
C36A 0.054(8) 0.060(8) 0.061(8) -0.015(6) 0.039(7) -0.019(6)
C37A 0.048(7) 0.050(7) 0.077(10) -0.030(6) 0.043(7) -0.015(6)
C38A 0.039(7) 0.043(6) 0.091(12) -0.039(7) 0.008(6) -0.010(5)
C39A 0.029(6) 0.049(6) 0.069(8) -0.033(6) 0.011(6) -0.002(4)
C40A 0.055(7) 0.044(6) 0.100(12) -0.015(7) 0.042(8) -0.013(6)
C41A 0.039(5) 0.043(5) 0.032(6) -0.011(4) 0.004(4) 0.002(4)
C42A 0.025(4) 0.020(3) 0.044(6) 0.000(4) 0.004(4) 0.003(3)
Nb2A 0.0230(4) 0.0220(5) 0.0216(4) -0.0029(5) 0.0003(3) 0.0016(3)
C43A 0.028(4) 0.015(3) 0.025(4) 0.003(3) 0.001(3) 0.002(3)
C44A 0.028(4) 0.036(5) 0.024(4) 0.002(3) -0.004(3) 0.007(3)
C45A 0.034(4) 0.037(5) 0.033(5) 0.010(4) 0.004(4) 0.007(4)
C46A 0.052(6) 0.022(4) 0.050(8) 0.020(4) 0.012(6) 0.005(4)
C47A 0.043(6) 0.014(4) 0.036(6) -0.004(3) 0.004(4) -0.002(3)
C48A 0.022(4) 0.022(3) 0.027(4) 0.001(3) 0.001(3) -0.002(3)
C49A 0.027(4) 0.020(4) 0.024(5) -0.002(3) 0.003(3) -0.003(3)
C50A 0.034(4) 0.029(4) 0.031(4) -0.002(3) 0.003(3) 0.003(3)
C51A 0.049(6) 0.042(6) 0.034(5) -0.013(4) -0.003(4) 0.003(5)
C52A 0.048(7) 0.051(6) 0.035(6) 0.006(5) -0.002(5) 0.000(6)
C53A 0.043(5) 0.034(5) 0.039(6) 0.022(4) 0.003(4) 0.011(4)
C54A 0.031(4) 0.027(5) 0.037(5) 0.005(4) 0.000(4) -0.003(3)
C55A 0.096(14) 0.134(16) 0.019(7) -0.004(8) -0.017(8) 0.014(10)
C56A 0.029(4) 0.021(3) 0.023(4) -0.001(3) -0.002(3) 0.000(3)
C57A 0.027(4) 0.025(4) 0.039(5) 0.004(3) 0.002(4) 0.002(3)
C58A 0.025(4) 0.034(5) 0.053(6) -0.001(4) 0.004(4) 0.000(3)
C59A 0.029(5) 0.035(5) 0.027(5) -0.003(3) -0.003(4) 0.007(4)
C60A 0.035(5) 0.026(4) 0.039(5) 0.001(3) -0.004(4) 0.007(4)
C61A 0.026(4) 0.025(4) 0.041(5) 0.001(3) 0.007(4) 0.004(4)
C62A 0.034(5) 0.033(5) 0.054(6) -0.002(4) -0.006(5) 0.010(4)
C63A 0.025(4) 0.038(4) 0.027(4) 0.001(5) 0.000(4) 0.004(3)
C64A 0.025(4) 0.053(6) 0.034(5) 0.008(4) 0.002(4) 0.009(4)
C65A 0.030(4) 0.063(7) 0.025(4) 0.002(4) -0.004(4) 0.005(4)
C66A 0.034(6) 0.062(8) 0.035(6) -0.014(5) -0.008(5) -0.001(5)
C67A 0.027(4) 0.052(6) 0.034(5) -0.010(5) 0.000(4) -0.008(4)
C68A 0.022(4) 0.036(5) 0.027(5) -0.004(4) 0.003(3) 0.001(3)
C69A 0.032(5) 0.030(5) 0.038(5) -0.001(4) 0.017(4) 0.001(4)
C70A 0.041(6) 0.044(7) 0.052(8) -0.005(5) 0.012(6) -0.001(5)
C71A 0.039(6) 0.036(5) 0.072(9) -0.010(6) 0.022(6) -0.006(4)
C72A 0.050(8) 0.048(7) 0.081(13) 0.015(7) 0.032(9) 0.009(6)
C73A 0.054(8) 0.047(8) 0.044(9) 0.007(5) 0.018(6) 0.008(6)
C74A 0.038(5) 0.042(6) 0.031(5) 0.000(4) 0.016(4) 0.001(4)
C75A 0.076(10) 0.053(7) 0.100(15) 0.022(10) 0.036(12) -0.002(7)
C76A 0.028(5) 0.034(5) 0.028(5) -0.003(4) 0.009(4) -0.006(4)
C77A 0.030(5) 0.046(6) 0.026(5) -0.002(4) -0.002(4) -0.001(4)
C78A 0.044(6) 0.045(6) 0.030(5) -0.009(4) 0.008(5) -0.012(4)
C79A 0.037(6) 0.042(6) 0.049(7) -0.013(5) 0.017(5) -0.005(4)
C80A 0.034(6) 0.055(7) 0.054(9) -0.002(5) 0.008(6) 0.005(5)
C81A 0.036(5) 0.042(6) 0.042(7) -0.004(4) 0.003(5) 0.000(5)
C82A 0.044(7) 0.075(9) 0.087(11) -0.043(8) 0.011(7) -0.009(6)
C83A 0.043(5) 0.011(3) 0.042(6) 0.003(3) -0.004(4) 0.002(3)
C84A 0.035(6) 0.027(4) 0.052(7) -0.015(4) 0.000(4) -0.006(4)

loop_
_atom_type_symbol
_atom_type_description
_atom_type_scat_dispersion_real
_atom_type_scat_dispersion_imag
_atom_type_scat_source
C C 0.0181 0.0091 'International Tables Vol C Tables 4.2.6.8 and 6.1.1.4'
H H 0.0000 0.0000 'International Tables Vol C Tables 4.2.6.8 and 6.1.1.4'
Nb Nb -0.1121 2.4826 'International Tables Vol C Tables 4.2.6.8 and 6.1.1.4'

loop_
_geom_angle_atom_site_label_1
_geom_angle_atom_site_label_2
_geom_angle_atom_site_label_3
_geom_angle
_geom_angle_site_symmetry_1
_geom_angle_site_symmetry_3
_geom_angle_publ_flag
C21A Nb1A C41A 102.1(4) . . ?
C21A Nb1A C42A 119.6(3) . . ?
C41A Nb1A C42A 37.0(4) . . ?
C21A Nb1A C22A 36.6(3) . . ?
C41A Nb1A C22A 137.3(4) . . ?
C42A Nb1A C22A 137.6(4) . . ?
C21A Nb1A C25A 36.2(3) . . ?
C41A Nb1A C25A 80.7(4) . . ?
C42A Nb1A C25A 85.1(3) . . ?
C22A Nb1A C25A 58.7(3) . . ?
C21A Nb1A C3A 105.1(4) . . ?
C41A Nb1A C3A 125.6(4) . . ?
C42A Nb1A C3A 133.8(4) . . ?
C22A Nb1A C3A 86.1(4) . . ?
C25A Nb1A C3A 140.9(4) . . ?
C21A Nb1A C2A 119.5(3) . . ?
C41A Nb1A C2A 136.5(4) . . ?
C42A Nb1A C2A 117.3(3) . . ?
C22A Nb1A C2A 86.2(4) . . ?
C25A Nb1A C2A 141.4(3) . . ?
C3A Nb1A C2A 34.7(3) . . ?
C21A Nb1A C23A 59.6(4) . . ?
C41A Nb1A C23A 130.9(4) . . ?
C42A Nb1A C23A 108.8(4) . . ?
C22A Nb1A C23A 34.5(4) . . ?
C25A Nb1A C23A 57.6(3) . . ?
C3A Nb1A C23A 103.5(4) . . ?
C2A Nb1A C23A 84.6(4) . . ?
C21A Nb1A C4A 121.8(4) . . ?
C41A Nb1A C4A 92.0(4) . . ?
C42A Nb1A C4A 105.3(3) . . ?
C22A Nb1A C4A 117.1(4) . . ?
C25A Nb1A C4A 151.7(3) . . ?
C3A Nb1A C4A 33.9(4) . . ?
C2A Nb1A C4A 56.5(3) . . ?
C23A Nb1A C4A 137.1(3) . . ?
C21A Nb1A C5A 154.7(4) . . ?
C41A Nb1A C5A 81.1(4) . . ?
C42A Nb1A C5A 78.0(3) . . ?
C22A Nb1A C5A 140.0(3) . . ?
C25A Nb1A C5A 161.3(3) . . ?
C3A Nb1A C5A 55.8(4) . . ?
C2A Nb1A C5A 56.0(3) . . ?
C23A Nb1A C5A 135.9(4) . . ?
C4A Nb1A C5A 33.0(3) . . ?
C21A Nb1A C1A 152.2(3) . . ?
C41A Nb1A C1A 105.7(4) . . ?
C42A Nb1A C1A 84.7(3) . . ?
C22A Nb1A C1A 116.4(3) . . ?
C25A Nb1A C1A 152.2(3) . . ?
C3A Nb1A C1A 56.5(3) . . ?
C2A Nb1A C1A 33.3(3) . . ?
C23A Nb1A C1A 101.8(4) . . ?
C4A Nb1A C1A 56.1(3) . . ?
C5A Nb1A C1A 34.2(3) . . ?
C21A Nb1A C24A 59.5(4) . . ?
C41A Nb1A C24A 96.8(4) . . ?
C42A Nb1A C24A 80.1(3) . . ?
C22A Nb1A C24A 57.6(4) . . ?
C25A Nb1A C24A 34.7(3) . . ?
C3A Nb1A C24A 137.6(4) . . ?
C2A Nb1A C24A 114.3(3) . . ?
C23A Nb1A C24A 34.1(3) . . ?
C4A Nb1A C24A 170.6(3) . . ?
C5A Nb1A C24A 145.6(3) . . ?
C1A Nb1A C24A 117.8(3) . . ?
C2A C1A C5A 106.8(8) . . ?
C2A C1A C6A 128.5(8) . . ?
C5A C1A C6A 124.4(8) . . ?
C2A C1A Nb1A 71.2(5) . . ?
C5A C1A Nb1A 72.7(5) . . ?
C6A C1A Nb1A 126.5(5) . . ?
C1A C2A C3A 108.4(9) . . ?
C1A C2A Nb1A 75.4(5) . . ?
C3A C2A Nb1A 71.7(5) . . ?
C1A C2A H2A 125.8 . . ?
C3A C2A H2A 125.8 . . ?
Nb1A C2A H2A 118.9 . . ?
C4A C3A C2A 107.7(9) . . ?
C4A C3A Nb1A 74.6(5) . . ?
C2A C3A Nb1A 73.6(5) . . ?
C4A C3A H3A 126.2 . . ?
C2A C3A H3A 126.2 . . ?
Nb1A C3A H3A 117.7 . . ?
C5A C4A C3A 108.7(8) . . ?
C5A C4A Nb1A 74.8(5) . . ?
C3A C4A Nb1A 71.5(5) . . ?
C5A C4A H4A 125.6 . . ?
C3A C4A H4A 125.6 . . ?
Nb1A C4A H4A 119.8 . . ?
C4A C5A C1A 108.4(8) . . ?
C4A C5A Nb1A 72.2(5) . . ?
C1A C5A Nb1A 73.1(5) . . ?
C4A C5A H5A 125.8 . . ?
C1A C5A H5A 125.8 . . ?
Nb1A C5A H5A 120.6 . . ?
C14A C6A C1A 111.8(7) . . ?
C14A C6A C7A 111.8(7) . . ?
C1A C6A C7A 110.7(6) . . ?
C14A C6A H6A 107.5 . . ?
C1A C6A H6A 107.5 . . ?
C7A C6A H6A 107.5 . . ?
C8A C7A C12A 117.6(8) . . ?
C8A C7A C6A 123.8(7) . . ?
C12A C7A C6A 118.5(7) . . ?
C9A C8A C7A 121.6(8) . . ?
C9A C8A H8A 119.2 . . ?
C7A C8A H8A 119.2 . . ?
C8A C9A C10A 120.1(8) . . ?
C8A C9A H9A 119.9 . . ?
C10A C9A H9A 119.9 . . ?
C11A C10A C9A 118.9(9) . . ?
C11A C10A C13A 121.2(9) . . ?
C9A C10A C13A 119.9(8) . . ?
C10A C11A C12A 121.3(9) . . ?
C10A C11A H11A 119.3 . . ?
C12A C11A H11A 119.3 . . ?
C11A C12A C7A 120.4(8) . . ?
C11A C12A H12A 119.8 . . ?
C7A C12A H12A 119.8 . . ?
C10A C13A H13A 109.5 . . ?
C10A C13A H13B 109.5 . . ?
H13A C13A H13B 109.5 . . ?
C10A C13A H13C 109.5 . . ?
H13A C13A H13C 109.5 . . ?
H13B C13A H13C 109.5 . . ?
C15A C14A C19A 116.8(9) . . ?
C15A C14A C6A 120.1(8) . . ?
C19A C14A C6A 123.1(7) . . ?
C14A C15A C16A 122.7(9) . . ?
C14A C15A H15A 118.6 . . ?
C16A C15A H15A 118.6 . . ?
C17A C16A C15A 119.7(9) . . ?
C17A C16A H16A 120.1 . . ?
C15A C16A H16A 120.1 . . ?
C16A C17A C18A 118.2(10) . . ?
C16A C17A C20A 122.2(11) . . ?
C18A C17A C20A 119.5(11) . . ?
C19A C18A C17A 120.7(10) . . ?
C19A C18A H18A 119.6 . . ?
C17A C18A H18A 119.6 . . ?
C18A C19A C14A 121.8(9) . . ?
C18A C19A H19A 119.1 . . ?
C14A C19A H19A 119.1 . . ?
C17A C20A H20A 109.5 . . ?
C17A C20A H20B 109.5 . . ?
H20A C20A H20B 109.5 . . ?
C17A C20A H20C 109.5 . . ?
H20A C20A H20C 109.5 . . ?
H20B C20A H20C 109.5 . . ?
C25A C21A C22A 105.9(9) . . ?
C25A C21A C26A 119.4(8) . . ?
C22A C21A C26A 122.6(9) . . ?
C25A C21A Nb1A 75.7(4) . . ?
C22A C21A Nb1A 74.6(5) . . ?
C26A C21A Nb1A 83.8(6) . . ?
C23A C22A C21A 109.5(9) . . ?
C23A C22A Nb1A 77.0(6) . . ?
C21A C22A Nb1A 68.8(5) . . ?
C23A C22A H22A 125.2 . . ?
C21A C22A H22A 125.2 . . ?
Nb1A C22A H22A 120.6 . . ?
C22A C23A C24A 108.6(9) . . ?
C22A C23A Nb1A 68.5(6) . . ?
C24A C23A Nb1A 74.9(6) . . ?
C22A C23A H23A 125.7 . . ?
C24A C23A H23A 125.7 . . ?
Nb1A C23A H23A 122.5 . . ?
C23A C24A C25A 105.9(9) . . ?
C23A C24A Nb1A 71.1(6) . . ?
C25A C24A Nb1A 67.5(5) . . ?
C23A C24A H24A 127.1 . . ?
C25A C24A H24A 127.1 . . ?
Nb1A C24A H24A 125.9 . . ?
C21A C25A C24A 110.0(8) . . ?
C21A C25A Nb1A 68.1(5) . . ?
C24A C25A Nb1A 77.8(5) . . ?
C21A C25A H25A 125.0 . . ?
C24A C25A H25A 125.0 . . ?
Nb1A C25A H25A 120.7 . . ?
C21A C26A C34A 121.3(9) . . ?
C21A C26A C27A 117.7(9) . . ?
C34A C26A C27A 113.8(9) . . ?
C21A C26A Nb1A 61.2(5) . . ?
C34A C26A Nb1A 115.3(7) . . ?
C27A C26A Nb1A 117.5(6) . . ?
C32A C27A C28A 117.8(9) . . ?
C32A C27A C26A 123.4(9) . . ?
C28A C27A C26A 118.8(9) . . ?
C29A C28A C27A 120.8(9) . . ?
C29A C28A H28A 119.6 . . ?
C27A C28A H28A 119.6 . . ?
C28A C29A C30A 121.0(9) . . ?
C28A C29A H29A 119.5 . . ?
C30A C29A H29A 119.5 . . ?
C31A C30A C29A 117.8(9) . . ?
C31A C30A C33A 121.6(9) . . ?
C29A C30A C33A 120.6(10) . . ?
C32A C31A C30A 121.6(10) . . ?
C32A C31A H31A 119.2 . . ?
C30A C31A H31A 119.2 . . ?
C31A C32A C27A 121.1(10) . . ?
C31A C32A H32A 119.5 . . ?
C27A C32A H32A 119.5 . . ?
C30A C33A H33A 109.5 . . ?
C30A C33A H33B 109.5 . . ?
H33A C33A H33B 109.5 . . ?
C30A C33A H33C 109.5 . . ?
H33A C33A H33C 109.5 . . ?
H33B C33A H33C 109.5 . . ?
C35A C34A C39A 112.7(11) . . ?
C35A C34A C26A 123.9(9) . . ?
C39A C34A C26A 123.5(12) . . ?
C34A C35A C36A 125.6(12) . . ?
C34A C35A H35A 117.2 . . ?
C36A C35A H35A 117.2 . . ?
C37A C36A C35A 118.3(14) . . ?
C37A C36A H36A 120.8 . . ?
C35A C36A H36A 120.8 . . ?
C38A C37A C36A 118.5(12) . . ?
C38A C37A C40A 121.5(13) . . ?
C36A C37A C40A 120.0(15) . . ?
C37A C38A C39A 121.7(11) . . ?
C37A C38A H38A 119.1 . . ?
C39A C38A H38A 119.1 . . ?
C38A C39A C34A 123.1(14) . . ?
C38A C39A H39A 118.4 . . ?
C34A C39A H39A 118.4 . . ?
C37A C40A H40A 109.5 . . ?
C37A C40A H40B 109.5 . . ?
H40A C40A H40B 109.5 . . ?
C37A C40A H40C 109.5 . . ?
H40A C40A H40C 109.5 . . ?
H40B C40A H40C 109.5 . . ?
C42A C41A Nb1A 72.2(5) . . ?
C42A C41A H41A 116.4 . . ?
Nb1A C41A H41A 116.4 . . ?
C42A C41A H41B 116.4 . . ?
Nb1A C41A H41B 116.4 . . ?
H41A C41A H41B 113.4 . . ?
C41A C42A Nb1A 70.9(5) . . ?
C41A C42A H42A 116.5 . . ?
Nb1A C42A H42A 116.5 . . ?
C41A C42A H42B 116.5 . . ?
Nb1A C42A H42B 116.5 . . ?
H42A C42A H42B 113.5 . . ?
C63A Nb2A C84A 102.7(4) . . ?
C63A Nb2A C83A 119.8(3) . . ?
C84A Nb2A C83A 36.9(4) . . ?
C63A Nb2A C67A 36.2(4) . . ?
C84A Nb2A C67A 137.5(4) . . ?
C83A Nb2A C67A 137.5(4) . . ?
C63A Nb2A C64A 37.0(3) . . ?
C84A Nb2A C64A 81.1(4) . . ?
C83A Nb2A C64A 84.6(4) . . ?
C67A Nb2A C64A 58.7(4) . . ?
C63A Nb2A C46A 105.4(4) . . ?
C84A Nb2A C46A 126.0(5) . . ?
C83A Nb2A C46A 133.6(4) . . ?
C67A Nb2A C46A 86.1(5) . . ?
C64A Nb2A C46A 141.7(4) . . ?
C63A Nb2A C47A 119.3(4) . . ?
C84A Nb2A C47A 136.4(4) . . ?
C83A Nb2A C47A 116.9(4) . . ?
C67A Nb2A C47A 86.0(4) . . ?
C64A Nb2A C47A 140.4(4) . . ?
C46A Nb2A C47A 34.6(4) . . ?
C63A Nb2A C45A 121.8(3) . . ?
C84A Nb2A C45A 91.9(4) . . ?
C83A Nb2A C45A 105.5(3) . . ?
C67A Nb2A C45A 117.0(4) . . ?
C64A Nb2A C45A 152.8(3) . . ?
C46A Nb2A C45A 34.2(4) . . ?
C47A Nb2A C45A 57.2(3) . . ?
C63A Nb2A C65A 59.6(3) . . ?
C84A Nb2A C65A 97.9(4) . . ?
C83A Nb2A C65A 80.6(4) . . ?
C67A Nb2A C65A 57.1(4) . . ?
C64A Nb2A C65A 34.5(3) . . ?
C46A Nb2A C65A 136.1(5) . . ?
C47A Nb2A C65A 112.5(4) . . ?
C45A Nb2A C65A 169.5(3) . . ?
C63A Nb2A C66A 59.7(4) . . ?
C84A Nb2A C66A 131.3(5) . . ?
C83A Nb2A C66A 108.7(4) . . ?
C67A Nb2A C66A 34.7(4) . . ?
C64A Nb2A C66A 57.4(4) . . ?
C46A Nb2A C66A 102.6(5) . . ?
C47A Nb2A C66A 83.5(4) . . ?
C45A Nb2A C66A 136.6(4) . . ?
C65A Nb2A C66A 33.4(4) . . ?
C63A Nb2A C43A 153.0(3) . . ?
C84A Nb2A C43A 104.3(3) . . ?
C83A Nb2A C43A 83.5(3) . . ?
C67A Nb2A C43A 117.4(3) . . ?
C64A Nb2A C43A 150.8(3) . . ?
C46A Nb2A C43A 56.7(4) . . ?
C47A Nb2A C43A 34.3(3) . . ?
C45A Nb2A C43A 56.4(3) . . ?
C65A Nb2A C43A 116.9(3) . . ?
C66A Nb2A C43A 101.8(3) . . ?
C63A Nb2A C44A 154.8(3) . . ?
C84A Nb2A C44A 80.8(4) . . ?
C83A Nb2A C44A 78.0(3) . . ?
C67A Nb2A C44A 140.0(4) . . ?
C64A Nb2A C44A 161.3(4) . . ?
C46A Nb2A C44A 55.6(4) . . ?
C47A Nb2A C44A 56.3(3) . . ?
C45A Nb2A C44A 33.1(3) . . ?
C65A Nb2A C44A 145.3(3) . . ?
C66A Nb2A C44A 135.4(4) . . ?
C43A Nb2A C44A 33.8(3) . . ?
C47A C43A C44A 106.6(7) . . ?
C47A C43A C48A 128.0(8) . . ?
C44A C43A C48A 125.1(7) . . ?
C47A C43A Nb2A 70.5(5) . . ?
C44A C43A Nb2A 73.7(4) . . ?
C48A C43A Nb2A 126.1(5) . . ?
C45A C44A C43A 109.5(8) . . ?
C45A C44A Nb2A 71.8(5) . . ?
C43A C44A Nb2A 72.5(4) . . ?
C45A C44A H44A 125.3 . . ?
C43A C44A H44A 125.3 . . ?
Nb2A C44A H44A 122.1 . . ?
C44A C45A C46A 107.3(9) . . ?
C44A C45A Nb2A 75.1(5) . . ?
C46A C45A Nb2A 70.6(5) . . ?
C44A C45A H45A 126.4 . . ?
C46A C45A H45A 126.4 . . ?
Nb2A C45A H45A 119.8 . . ?
C45A C46A C47A 109.4(10) . . ?
C45A C46A Nb2A 75.2(6) . . ?
C47A C46A Nb2A 73.7(5) . . ?
C45A C46A H46A 125.3 . . ?
C47A C46A H46A 125.3 . . ?
Nb2A C46A H46A 117.6 . . ?
C46A C47A C43A 107.2(9) . . ?
C46A C47A Nb2A 71.7(6) . . ?
C43A C47A Nb2A 75.2(5) . . ?
C46A C47A H47A 126.4 . . ?
C43A C47A H47A 126.4 . . ?
Nb2A C47A H47A 118.7 . . ?
C43A C48A C49A 113.1(7) . . ?
C43A C48A C56A 111.6(6) . . ?
C49A C48A C56A 112.5(6) . . ?
C43A C48A H48A 106.4 . . ?
C49A C48A H48A 106.4 . . ?
C56A C48A H48A 106.4 . . ?
C54A C49A C50A 119.6(9) . . ?
C54A C49A C48A 120.0(8) . . ?
C50A C49A C48A 120.3(7) . . ?
C51A C50A C49A 120.0(9) . . ?
C51A C50A H50A 120.0 . . ?
C49A C50A H50A 120.0 . . ?
C50A C51A C52A 120.4(10) . . ?
C50A C51A H51A 119.8 . . ?
C52A C51A H51A 119.8 . . ?
C53A C52A C51A 119.3(12) . . ?
C53A C52A C55A 118.8(13) . . ?
C51A C52A C55A 121.7(13) . . ?
C52A C53A C54A 120.4(9) . . ?
C52A C53A H53A 119.8 . . ?
C54A C53A H53A 119.8 . . ?
C49A C54A C53A 120.1(9) . . ?
C49A C54A H54A 119.9 . . ?
C53A C54A H54A 119.9 . . ?
C52A C55A H55A 109.5 . . ?
C52A C55A H55B 109.5 . . ?
H55A C55A H55B 109.5 . . ?
C52A C55A H55C 109.5 . . ?
H55A C55A H55C 109.5 . . ?
H55B C55A H55C 109.5 . . ?
C57A C56A C61A 118.4(8) . . ?
C57A C56A C48A 119.4(7) . . ?
C61A C56A C48A 122.1(7) . . ?
C58A C57A C56A 120.7(8) . . ?
C58A C57A H57A 119.6 . . ?
C56A C57A H57A 119.6 . . ?
C59A C58A C57A 121.3(8) . . ?
C59A C58A H58A 119.3 . . ?
C57A C58A H58A 119.3 . . ?
C58A C59A C60A 118.4(8) . . ?
C58A C59A C62A 121.2(9) . . ?
C60A C59A C62A 120.4(8) . . ?
C61A C60A C59A 120.8(8) . . ?
C61A C60A H60A 119.6 . . ?
C59A C60A H60A 119.6 . . ?
C60A C61A C56A 120.3(8) . . ?
C60A C61A H61A 119.8 . . ?
C56A C61A H61A 119.8 . . ?
C59A C62A H62A 109.5 . . ?
C59A C62A H62B 109.5 . . ?
H62A C62A H62B 109.5 . . ?
C59A C62A H62C 109.5 . . ?
H62A C62A H62C 109.5 . . ?
H62B C62A H62C 109.5 . . ?
C67A C63A C64A 104.7(9) . . ?
C67A C63A C68A 123.1(8) . . ?
C64A C63A C68A 118.3(8) . . ?
C67A C63A Nb2A 74.3(5) . . ?
C64A C63A Nb2A 74.4(5) . . ?
C68A C63A Nb2A 82.8(6) . . ?
C65A C64A C63A 108.9(10) . . ?
C65A C64A Nb2A 77.2(5) . . ?
C63A C64A Nb2A 68.5(5) . . ?
C65A C64A H64A 125.5 . . ?
C63A C64A H64A 125.5 . . ?
Nb2A C64A H64A 120.4 . . ?
C66A C65A C64A 108.8(10) . . ?
C66A C65A Nb2A 73.6(6) . . ?
C64A C65A Nb2A 68.3(5) . . ?
C66A C65A H65A 125.6 . . ?
C64A C65A H65A 125.6 . . ?
Nb2A C65A H65A 124.0 . . ?
C65A C66A C67A 106.7(10) . . ?
C65A C66A Nb2A 73.0(6) . . ?
C67A C66A Nb2A 67.4(6) . . ?
C65A C66A H66A 126.6 . . ?
C67A C66A H66A 126.6 . . ?
Nb2A C66A H66A 124.6 . . ?
C63A C67A C66A 110.9(10) . . ?
C63A C67A Nb2A 69.5(5) . . ?
C66A C67A Nb2A 77.9(6) . . ?
C63A C67A H67A 124.6 . . ?
C66A C67A H67A 124.6 . . ?
Nb2A C67A H67A 119.6 . . ?
C63A C68A C69A 119.7(9) . . ?
C63A C68A C76A 117.1(8) . . ?
C69A C68A C76A 113.5(9) . . ?
C63A C68A Nb2A 62.1(5) . . ?
C69A C68A Nb2A 116.6(7) . . ?
C76A C68A Nb2A 118.7(6) . . ?
C70A C69A C74A 117.8(10) . . ?
C70A C69A C68A 121.6(10) . . ?
C74A C69A C68A 120.6(10) . . ?
C69A C70A C71A 121.1(12) . . ?
C69A C70A H70A 119.4 . . ?
C71A C70A H70A 119.4 . . ?
C72A C71A C70A 121.5(12) . . ?
C72A C71A H71A 119.3 . . ?
C70A C71A H71A 119.3 . . ?
C71A C72A C73A 117.6(11) . . ?
C71A C72A C75A 123.3(16) . . ?
C73A C72A C75A 119.0(15) . . ?
C72A C73A C74A 122.2(13) . . ?
C72A C73A H73A 118.9 . . ?
C74A C73A H73A 118.9 . . ?
C73A C74A C69A 119.7(12) . . ?
C73A C74A H74A 120.1 . . ?
C69A C74A H74A 120.1 . . ?
C72A C75A H75A 109.5 . . ?
C72A C75A H75B 109.5 . . ?
H75A C75A H75B 109.5 . . ?
C72A C75A H75C 109.5 . . ?
H75A C75A H75C 109.5 . . ?
H75B C75A H75C 109.5 . . ?
C81A C76A C77A 116.9(9) . . ?
C81A C76A C68A 120.3(9) . . ?
C77A C76A C68A 122.8(9) . . ?
C78A C77A C76A 120.4(10) . . ?
C78A C77A H77A 119.8 . . ?
C76A C77A H77A 119.8 . . ?
C77A C78A C79A 122.1(11) . . ?
C77A C78A H78A 119.0 . . ?
C79A C78A H78A 119.0 . . ?
C80A C79A C78A 116.6(10) . . ?
C80A C79A C82A 123.3(12) . . ?
C78A C79A C82A 120.2(11) . . ?
C81A C80A C79A 122.2(11) . . ?
C81A C80A H80A 118.9 . . ?
C79A C80A H80A 118.9 . . ?
C80A C81A C76A 121.8(11) . . ?
C80A C81A H81A 119.1 . . ?
C76A C81A H81A 119.1 . . ?
C79A C82A H82A 109.5 . . ?
C79A C82A H82B 109.5 . . ?
H82A C82A H82B 109.5 . . ?
C79A C82A H82C 109.5 . . ?
H82A C82A H82C 109.5 . . ?
H82B C82A H82C 109.5 . . ?
C84A C83A Nb2A 70.6(5) . . ?
C84A C83A H83A 116.6 . . ?
Nb2A C83A H83A 116.6 . . ?
C84A C83A H83B 116.6 . . ?
Nb2A C83A H83B 116.6 . . ?
H83A C83A H83B 113.6 . . ?
C83A C84A Nb2A 72.5(5) . . ?
C83A C84A H84A 116.3 . . ?
Nb2A C84A H84A 116.3 . . ?
C83A C84A H84B 116.3 . . ?
Nb2A C84A H84B 116.3 . . ?
H84A C84A H84B 113.3 . . ?
C42B Nb1B C21B 106.8(13) . . ?
C42B Nb1B C41B 37.2(9) . . ?
C21B Nb1B C41B 122.0(12) . . ?
C42B Nb1B C22B 82.8(12) . . ?
C21B Nb1B C22B 37.3(7) . . ?
C41B Nb1B C22B 85.7(11) . . ?
C42B Nb1B C25B 140.1(13) . . ?
C21B Nb1B C25B 35.4(7) . . ?
C41B Nb1B C25B 136.1(13) . . ?
C22B Nb1B C25B 58.6(10) . . ?
C42B Nb1B C4B 128.8(14) . . ?
C21B Nb1B C4B 104.5(12) . . ?
C41B Nb1B C4B 133.3(13) . . ?
C22B Nb1B C4B 140.8(13) . . ?
C25B Nb1B C4B 84.4(11) . . ?
C42B Nb1B C3B 94.3(12) . . ?
C21B Nb1B C3B 123.1(11) . . ?
C41B Nb1B C3B 106.7(12) . . ?
C22B Nb1B C3B 155.4(11) . . ?
C25B Nb1B C3B 116.2(11) . . ?
C4B Nb1B C3B 34.5(8) . . ?
C42B Nb1B C26B 91.7(13) . . ?
C21B Nb1B C26B 36.0(8) . . ?
C41B Nb1B C26B 124.8(12) . . ?
C22B Nb1B C26B 62.7(9) . . ?
C25B Nb1B C26B 63.1(10) . . ?
C4B Nb1B C26B 90.6(11) . . ?
C3B Nb1B C26B 93.1(10) . . ?
C42B Nb1B C2B 81.6(12) . . ?
C21B Nb1B C2B 156.1(11) . . ?
C41B Nb1B C2B 78.3(11) . . ?
C22B Nb1B C2B 163.3(12) . . ?
C25B Nb1B C2B 137.8(11) . . ?
C4B Nb1B C2B 55.7(10) . . ?
C3B Nb1B C2B 33.0(7) . . ?
C26B Nb1B C2B 123.7(11) . . ?
C42B Nb1B C5B 136.8(13) . . ?
C21B Nb1B C5B 115.9(11) . . ?
C41B Nb1B C5B 115.2(13) . . ?
C22B Nb1B C5B 137.0(12) . . ?
C25B Nb1B C5B 83.0(10) . . ?
C4B Nb1B C5B 33.6(8) . . ?
C3B Nb1B C5B 56.9(10) . . ?
C26B Nb1B C5B 118.7(11) . . ?
C2B Nb1B C5B 56.5(9) . . ?
C42B Nb1B C23B 98.2(13) . . ?
C21B Nb1B C23B 59.0(9) . . ?
C41B Nb1B C23B 80.0(11) . . ?
C22B Nb1B C23B 34.6(7) . . ?
C25B Nb1B C23B 56.2(10) . . ?
C4B Nb1B C23B 132.7(12) . . ?
C3B Nb1B C23B 165.9(11) . . ?
C26B Nb1B C23B 93.0(10) . . ?
C2B Nb1B C23B 143.4(11) . . ?
C5B Nb1B C23B 109.1(11) . . ?
C42B Nb1B C1B 104.7(12) . . ?
C21B Nb1B C1B 148.4(11) . . ?
C41B Nb1B C1B 83.0(11) . . ?
C22B Nb1B C1B 148.4(11) . . ?
C25B Nb1B C1B 113.4(10) . . ?
C4B Nb1B C1B 55.2(10) . . ?
C3B Nb1B C1B 55.9(9) . . ?
C26B Nb1B C1B 145.3(10) . . ?
C2B Nb1B C1B 34.2(6) . . ?
C5B Nb1B C1B 33.5(7) . . ?
C23B Nb1B C1B 114.1(10) . . ?
C5B C1B C2B 108(2) . . ?
C5B C1B C6B 125(2) . . ?
C2B C1B C6B 127(2) . . ?
C5B C1B Nb1B 72.0(13) . . ?
C2B C1B Nb1B 71.4(12) . . ?
C6B C1B Nb1B 129(2) . . ?
C3B C2B C1B 108(2) . . ?
C3B C2B Nb1B 71.3(13) . . ?
C1B C2B Nb1B 74.4(12) . . ?
C3B C2B H2B 125.9 . . ?
C1B C2B H2B 125.9 . . ?
Nb1B C2B H2B 120.2 . . ?
C2B C3B C4B 108(2) . . ?
C2B C3B Nb1B 75.7(13) . . ?
C4B C3B Nb1B 72.3(14) . . ?
C2B C3B H3B 126.2 . . ?
C4B C3B H3B 126.2 . . ?
Nb1B C3B H3B 117.8 . . ?
C5B C4B C3B 110(3) . . ?
C5B C4B Nb1B 76.1(15) . . ?
C3B C4B Nb1B 73.1(15) . . ?
C5B C4B H4B 124.8 . . ?
C3B C4B H4B 124.8 . . ?
Nb1B C4B H4B 117.7 . . ?
C4B C5B C1B 106(2) . . ?
C4B C5B Nb1B 70.3(15) . . ?
C1B C5B Nb1B 74.5(14) . . ?
C4B C5B H5B 126.9 . . ?
C1B C5B H5B 126.9 . . ?
Nb1B C5B H5B 120.2 . . ?
C1B C6B C7B 113(2) . . ?
C1B C6B C14B 113(3) . . ?
C7B C6B C14B 110(3) . . ?
C1B C6B H6B 107.0 . . ?
C7B C6B H6B 107.0 . . ?
C14B C6B H6B 107.0 . . ?
C12B C7B C8B 119(3) . . ?
C12B C7B C6B 118(2) . . ?
C8B C7B C6B 123(3) . . ?
C9B C8B C7B 121(3) . . ?
C9B C8B H8B 119.7 . . ?
C7B C8B H8B 119.7 . . ?
C8B C9B C10B 120(3) . . ?
C8B C9B H9B 119.8 . . ?
C10B C9B H9B 119.8 . . ?
C11B C10B C9B 119(3) . . ?
C11B C10B C13B 117(3) . . ?
C9B C10B C13B 123(3) . . ?
C10B C11B C12B 121(3) . . ?
C10B C11B H11B 119.7 . . ?
C12B C11B H11B 119.7 . . ?
C7B C12B C11B 120(3) . . ?
C7B C12B H12B 120.2 . . ?
C11B C12B H12B 120.2 . . ?
C10B C13B H13D 109.5 . . ?
C10B C13B H13E 109.5 . . ?
H13D C13B H13E 109.5 . . ?
C10B C13B H13F 109.5 . . ?
H13D C13B H13F 109.5 . . ?
H13E C13B H13F 109.5 . . ?
C15B C14B C19B 117(3) . . ?
C15B C14B C6B 120(3) . . ?
C19B C14B C6B 123(3) . . ?
C14B C15B C16B 120(3) . . ?
C14B C15B H15B 119.9 . . ?
C16B C15B H15B 119.9 . . ?
C17B C16B C15B 122(3) . . ?
C17B C16B H16B 119.1 . . ?
C15B C16B H16B 119.1 . . ?
C16B C17B C18B 120(3) . . ?
C16B C17B C20B 120(3) . . ?
C18B C17B C20B 120(3) . . ?
C17B C18B C19B 117(3) . . ?
C17B C18B H18B 121.6 . . ?
C19B C18B H18B 121.6 . . ?
C14B C19B C18B 124(3) . . ?
C14B C19B H19B 118.0 . . ?
C18B C19B H19B 118.0 . . ?
C17B C20B H20D 109.5 . . ?
C17B C20B H20E 109.5 . . ?
H20D C20B H20E 109.5 . . ?
C17B C20B H20F 109.5 . . ?
H20D C20B H20F 109.5 . . ?
H20E C20B H20F 109.5 . . ?
C25B C21B C22B 106(2) . . ?
C25B C21B C26B 123(2) . . ?
C22B C21B C26B 116(2) . . ?
C25B C21B Nb1B 77.6(14) . . ?
C22B C21B Nb1B 73.9(14) . . ?
C26B C21B Nb1B 80.1(15) . . ?
C23B C22B C21B 108(2) . . ?
C23B C22B Nb1B 79.4(14) . . ?
C21B C22B Nb1B 68.8(13) . . ?
C23B C22B H22B 126.1 . . ?
C21B C22B H22B 126.1 . . ?
Nb1B C22B H22B 117.6 . . ?
C24B C23B C22B 108(2) . . ?
C24B C23B Nb1B 75.2(14) . . ?
C22B C23B Nb1B 66.0(12) . . ?
C24B C23B H23B 125.8 . . ?
C22B C23B H23B 125.8 . . ?
Nb1B C23B H23B 124.4 . . ?
C23B C24B C25B 107(2) . . ?
C23B C24B Nb1B 72.0(14) . . ?
C25B C24B Nb1B 67.4(14) . . ?
C23B C24B H24B 126.3 . . ?
C25B C24B H24B 126.3 . . ?
Nb1B C24B H24B 125.8 . . ?
C21B C25B C24B 110(2) . . ?
C21B C25B Nb1B 67.0(13) . . ?
C24B C25B Nb1B 78.8(15) . . ?
C21B C25B H25B 124.9 . . ?
C24B C25B H25B 124.9 . . ?
Nb1B C25B H25B 120.7 . . ?
C21B C26B C27B 121(3) . . ?
C21B C26B C34B 109(3) . . ?
C27B C26B C34B 113(3) . . ?
C21B C26B Nb1B 64.0(13) . . ?
C27B C26B Nb1B 125(3) . . ?
C34B C26B Nb1B 115(3) . . ?
C28B C27B C32B 117(3) . . ?
C28B C27B C26B 123(3) . . ?
C32B C27B C26B 120(3) . . ?
C27B C28B C29B 122(3) . . ?
C27B C28B H28B 119.0 . . ?
C29B C28B H28B 119.0 . . ?
C30B C29B C28B 121(3) . . ?
C30B C29B H29B 119.7 . . ?
C28B C29B H29B 119.7 . . ?
C29B C30B C31B 117(3) . . ?
C29B C30B C33B 125(3) . . ?
C31B C30B C33B 118(3) . . ?
C32B C31B C30B 123(3) . . ?
C32B C31B H31B 118.4 . . ?
C30B C31B H31B 118.4 . . ?
C31B C32B C27B 119(3) . . ?
C31B C32B H32B 120.3 . . ?
C27B C32B H32B 120.3 . . ?
C30B C33B H33D 109.5 . . ?
C30B C33B H33E 109.5 . . ?
H33D C33B H33E 109.5 . . ?
C30B C33B H33F 109.5 . . ?
H33D C33B H33F 109.5 . . ?
H33E C33B H33F 109.5 . . ?
C35B C34B C39B 126(3) . . ?
C35B C34B C26B 121(3) . . ?
C39B C34B C26B 110(3) . . ?
C36B C35B C34B 112(3) . . ?
C36B C35B H35B 124.2 . . ?
C34B C35B H35B 124.2 . . ?
C35B C36B C37B 122(3) . . ?
C35B C36B H36B 119.2 . . ?
C37B C36B H36B 119.2 . . ?
C38B C37B C36B 123(3) . . ?
C38B C37B C40B 124(3) . . ?
C36B C37B C40B 113(3) . . ?
C39B C38B C37B 115(3) . . ?
C39B C38B H38B 122.3 . . ?
C37B C38B H38B 122.3 . . ?
C38B C39B C34B 115(3) . . ?
C38B C39B H39B 122.4 . . ?
C34B C39B H39B 122.4 . . ?
C37B C40B H40D 109.5 . . ?
C37B C40B H40E 109.5 . . ?
H40D C40B H40E 109.5 . . ?
C37B C40B H40F 109.5 . . ?
H40D C40B H40F 109.5 . . ?
H40E C40B H40F 109.5 . . ?
C42B C41B Nb1B 68.5(14) . . ?
C42B C41B H41C 116.8 . . ?
Nb1B C41B H41C 116.8 . . ?
C42B C41B H41D 116.8 . . ?
Nb1B C41B H41D 116.8 . . ?
H41C C41B H41D 113.8 . . ?
C41B C42B Nb1B 74.2(14) . . ?
C41B C42B H42C 116.1 . . ?
Nb1B C42B H42C 116.1 . . ?
C41B C42B H42D 116.1 . . ?
Nb1B C42B H42D 116.1 . . ?
H42C C42B H42D 113.1 . . ?
C63B Nb2B C84B 121.7(12) . . ?
C63B Nb2B C83B 103.1(12) . . ?
C84B Nb2B C83B 37.4(9) . . ?
C63B Nb2B C67B 36.4(7) . . ?
C84B Nb2B C67B 87.0(11) . . ?
C83B Nb2B C67B 81.6(12) . . ?
C63B Nb2B C64B 36.5(7) . . ?
C84B Nb2B C64B 140.7(13) . . ?
C83B Nb2B C64B 138.7(13) . . ?
C67B Nb2B C64B 59.8(9) . . ?
C63B Nb2B C65B 60.0(10) . . ?
C84B Nb2B C65B 111.2(13) . . ?
C83B Nb2B C65B 133.7(14) . . ?
C67B Nb2B C65B 59.3(10) . . ?
C64B Nb2B C65B 35.2(8) . . ?
C63B Nb2B C66B 59.9(9) . . ?
C84B Nb2B C66B 82.3(11) . . ?
C83B Nb2B C66B 99.0(12) . . ?
C67B Nb2B C66B 35.9(7) . . ?
C64B Nb2B C66B 58.5(9) . . ?
C65B Nb2B C66B 34.7(7) . . ?
C63B Nb2B C44B 118.3(10) . . ?
C84B Nb2B C44B 117.7(13) . . ?
C83B Nb2B C44B 135.1(13) . . ?
C67B Nb2B C44B 142.8(12) . . ?
C64B Nb2B C44B 85.5(10) . . ?
C65B Nb2B C44B 85.0(11) . . ?
C66B Nb2B C44B 115.8(12) . . ?
C63B Nb2B C45B 103.3(11) . . ?
C84B Nb2B C45B 132.6(13) . . ?
C83B Nb2B C45B 122.9(14) . . ?
C67B Nb2B C45B 139.5(11) . . ?
C64B Nb2B C45B 84.8(10) . . ?
C65B Nb2B C45B 103.3(11) . . ?
C66B Nb2B C45B 138.0(12) . . ?
C44B Nb2B C45B 34.2(8) . . ?
C63B Nb2B C43B 151.0(10) . . ?
C84B Nb2B C43B 85.4(11) . . ?
C83B Nb2B C43B 105.3(12) . . ?
C67B Nb2B C43B 155.9(10) . . ?
C64B Nb2B C43B 115.9(10) . . ?
C65B Nb2B C43B 102.7(10) . . ?
C66B Nb2B C43B 120.3(9) . . ?
C44B Nb2B C43B 32.9(7) . . ?
C45B Nb2B C43B 55.4(10) . . ?
C63B Nb2B C46B 119.6(10) . . ?
C84B Nb2B C46B 104.5(12) . . ?
C83B Nb2B C46B 90.3(12) . . ?
C67B Nb2B C46B 149.2(10) . . ?
C64B Nb2B C46B 114.8(10) . . ?
C65B Nb2B C46B 136.0(11) . . ?
C66B Nb2B C46B 170.6(11) . . ?
C44B Nb2B C46B 55.3(9) . . ?
C45B Nb2B C46B 32.9(7) . . ?
C43B Nb2B C46B 54.8(8) . . ?
C63B Nb2B C47B 151.4(10) . . ?
C84B Nb2B C47B 78.1(11) . . ?
C83B Nb2B C47B 80.2(11) . . ?
C67B Nb2B C47B 161.8(11) . . ?
C64B Nb2B C47B 137.8(10) . . ?
C65B Nb2B C47B 136.3(11) . . ?
C66B Nb2B C47B 148.3(10) . . ?
C44B Nb2B C47B 55.2(9) . . ?
C45B Nb2B C47B 54.5(9) . . ?
C43B Nb2B C47B 33.9(6) . . ?
C46B Nb2B C47B 32.0(6) . . ?
C44B C43B C47B 107(2) . . ?
C44B C43B C48B 131(2) . . ?
C47B C43B C48B 121(2) . . ?
C44B C43B Nb2B 72.0(13) . . ?
C47B C43B Nb2B 73.9(12) . . ?
C48B C43B Nb2B 122.9(18) . . ?
C43B C44B C45B 108(2) . . ?
C43B C44B Nb2B 75.1(14) . . ?
C45B C44B Nb2B 73.3(15) . . ?
C43B C44B H44B 126.0 . . ?
C45B C44B H44B 126.0 . . ?
Nb2B C44B H44B 117.7 . . ?
C46B C45B C44B 107(2) . . ?
C46B C45B Nb2B 75.1(14) . . ?
C44B C45B Nb2B 72.5(14) . . ?
C46B C45B H45B 126.3 . . ?
C44B C45B H45B 126.3 . . ?
Nb2B C45B H45B 118.1 . . ?
C47B C46B C45B 109(2) . . ?
C47B C46B Nb2B 74.4(13) . . ?
C45B C46B Nb2B 71.9(13) . . ?
C47B C46B H46B 125.3 . . ?
C45B C46B H46B 125.3 . . ?
Nb2B C46B H46B 120.1 . . ?
C46B C47B C43B 108(2) . . ?
C46B C47B Nb2B 73.6(12) . . ?
C43B C47B Nb2B 72.2(12) . . ?
C46B C47B H47B 126.0 . . ?
C43B C47B H47B 126.0 . . ?
Nb2B C47B H47B 120.1 . . ?
C56B C48B C49B 114(2) . . ?
C56B C48B C43B 111(2) . . ?
C49B C48B C43B 110(2) . . ?
C56B C48B H48B 107.2 . . ?
C49B C48B H48B 107.2 . . ?
C43B C48B H48B 107.2 . . ?
C54B C49B C50B 117(2) . . ?
C54B C49B C48B 119(2) . . ?
C50B C49B C48B 124(2) . . ?
C51B C50B C49B 122(3) . . ?
C51B C50B H50B 119.2 . . ?
C49B C50B H50B 119.2 . . ?
C50B C51B C52B 121(3) . . ?
C50B C51B H51B 119.6 . . ?
C52B C51B H51B 119.6 . . ?
C53B C52B C51B 118(3) . . ?
C53B C52B C55B 119(3) . . ?
C51B C52B C55B 122(3) . . ?
C52B C53B C54B 121(3) . . ?
C52B C53B H53B 119.5 . . ?
C54B C53B H53B 119.5 . . ?
C53B C54B C49B 121(2) . . ?
C53B C54B H54B 119.4 . . ?
C49B C54B H54B 119.4 . . ?
C52B C55B H55D 109.5 . . ?
C52B C55B H55E 109.5 . . ?
H55D C55B H55E 109.5 . . ?
C52B C55B H55F 109.5 . . ?
H55D C55B H55F 109.5 . . ?
H55E C55B H55F 109.5 . . ?
C57B C56B C61B 121(2) . . ?
C57B C56B C48B 119(3) . . ?
C61B C56B C48B 119(2) . . ?
C56B C57B C58B 118(3) . . ?
C56B C57B H57B 121.2 . . ?
C58B C57B H57B 121.2 . . ?
C59B C58B C57B 119(3) . . ?
C59B C58B H58B 120.3 . . ?
C57B C58B H58B 120.3 . . ?
C60B C59B C58B 121(3) . . ?
C60B C59B C62B 124(3) . . ?
C58B C59B C62B 115(3) . . ?
C59B C60B C61B 118(3) . . ?
C59B C60B H60B 121.2 . . ?
C61B C60B H60B 121.2 . . ?
C60B C61B C56B 119(3) . . ?
C60B C61B H61B 120.4 . . ?
C56B C61B H61B 120.4 . . ?
C59B C62B H62D 109.5 . . ?
C59B C62B H62E 109.5 . . ?
H62D C62B H62E 109.5 . . ?
C59B C62B H62F 109.5 . . ?
H62D C62B H62F 109.5 . . ?
H62E C62B H62F 109.5 . . ?
C67B C63B C64B 108(2) . . ?
C67B C63B C68B 119(2) . . ?
C64B C63B C68B 122(2) . . ?
C67B C63B Nb2B 74.2(13) . . ?
C64B C63B Nb2B 74.7(13) . . ?
C68B C63B Nb2B 85.8(15) . . ?
C65B C64B C63B 109(2) . . ?
C65B C64B Nb2B 75.7(14) . . ?
C63B C64B Nb2B 68.8(13) . . ?
C65B C64B H64B 125.5 . . ?
C63B C64B H64B 125.5 . . ?
Nb2B C64B H64B 121.6 . . ?
C64B C65B C66B 108(2) . . ?
C64B C65B Nb2B 69.1(13) . . ?
C66B C65B Nb2B 73.8(14) . . ?
C64B C65B H65B 126.0 . . ?
C66B C65B H65B 126.0 . . ?
Nb2B C65B H65B 122.7 . . ?
C65B C66B C67B 107(2) . . ?
C65B C66B Nb2B 71.5(14) . . ?
C67B C66B Nb2B 67.2(12) . . ?
C65B C66B H66B 126.7 . . ?
C67B C66B H66B 126.7 . . ?
Nb2B C66B H66B 126.1 . . ?
C63B C67B C66B 109(2) . . ?
C63B C67B Nb2B 69.4(13) . . ?
C66B C67B Nb2B 76.9(13) . . ?
C63B C67B H67B 125.7 . . ?
C66B C67B H67B 125.7 . . ?
Nb2B C67B H67B 119.7 . . ?
C63B C68B C76B 119(3) . . ?
C63B C68B C69B 118(3) . . ?
C76B C68B C69B 115(3) . . ?
C63B C68B Nb2B 59.6(12) . . ?
C76B C68B Nb2B 119(3) . . ?
C69B C68B Nb2B 116(3) . . ?
C74B C69B C70B 118(3) . . ?
C74B C69B C68B 124(3) . . ?
C70B C69B C68B 118(3) . . ?
C71B C70B C69B 118(3) . . ?
C71B C70B H70B 120.8 . . ?
C69B C70B H70B 120.8 . . ?
C70B C71B C72B 123(3) . . ?
C70B C71B H71B 118.3 . . ?
C72B C71B H71B 118.3 . . ?
C73B C72B C71B 116(3) . . ?
C73B C72B C75B 121(3) . . ?
C71B C72B C75B 121(3) . . ?
C74B C73B C72B 119(3) . . ?
C74B C73B H73B 120.6 . . ?
C72B C73B H73B 120.6 . . ?
C73B C74B C69B 123(3) . . ?
C73B C74B H74B 118.6 . . ?
C69B C74B H74B 118.6 . . ?
C72B C75B H75D 109.5 . . ?
C72B C75B H75E 109.5 . . ?
H75D C75B H75E 109.5 . . ?
C72B C75B H75F 109.5 . . ?
H75D C75B H75F 109.5 . . ?
H75E C75B H75F 109.5 . . ?
C77B C76B C81B 112(3) . . ?
C77B C76B C68B 123(3) . . ?
C81B C76B C68B 124(3) . . ?
C76B C77B C78B 126(3) . . ?
C76B C77B H77B 117.0 . . ?
C78B C77B H77B 117.0 . . ?
C79B C78B C77B 118(3) . . ?
C79B C78B H78B 120.8 . . ?
C77B C78B H78B 120.8 . . ?
C80B C79B C78B 117(3) . . ?
C80B C79B C82B 125(3) . . ?
C78B C79B C82B 117(3) . . ?
C79B C80B C81B 123(3) . . ?
C79B C80B H80B 118.6 . . ?
C81B C80B H80B 118.6 . . ?
C80B C81B C76B 123(3) . . ?
C80B C81B H81B 118.7 . . ?
C76B C81B H81B 118.7 . . ?
C79B C82B H82D 109.5 . . ?
C79B C82B H82E 109.5 . . ?
H82D C82B H82E 109.5 . . ?
C79B C82B H82F 109.5 . . ?
H82D C82B H82F 109.5 . . ?
H82E C82B H82F 109.5 . . ?
C84B C83B Nb2B 70.6(14) . . ?
C84B C83B H83C 116.6 . . ?
Nb2B C83B H83C 116.6 . . ?
C84B C83B H83D 116.6 . . ?
Nb2B C83B H83D 116.6 . . ?
H83C C83B H83D 113.6 . . ?
C83B C84B Nb2B 72.0(15) . . ?
C83B C84B H84C 116.4 . . ?
Nb2B C84B H84C 116.4 . . ?
C83B C84B H84D 116.4 . . ?
Nb2B C84B H84D 116.4 . . ?
H84C C84B H84D 113.4 . . ?

loop_
_geom_bond_atom_site_label_1
_geom_bond_atom_site_label_2
_geom_bond_distance
_geom_bond_site_symmetry_2
_geom_bond_publ_flag
Nb1A C21A 2.226(7) . ?
Nb1A C41A 2.245(11) . ?
Nb1A C42A 2.262(8) . ?
Nb1A C22A 2.301(9) . ?
Nb1A C25A 2.325(8) . ?
Nb1A C3A 2.374(8) . ?
Nb1A C2A 2.398(8) . ?
Nb1A C23A 2.409(12) . ?
Nb1A C4A 2.413(9) . ?
Nb1A C5A 2.445(8) . ?
Nb1A C1A 2.452(8) . ?
Nb1A C24A 2.459(9) . ?
C1A C2A 1.392(13) . ?
C1A C5A 1.440(12) . ?
C1A C6A 1.533(12) . ?
C2A C3A 1.423(14) . ?
C2A H2A 0.9500 . ?
C3A C4A 1.397(15) . ?
C3A H3A 0.9500 . ?
C4A C5A 1.381(13) . ?
C4A H4A 0.9500 . ?
C5A H5A 0.9500 . ?
C6A C14A 1.511(13) . ?
C6A C7A 1.534(10) . ?
C6A H6A 1.0000 . ?
C7A C8A 1.394(11) . ?
C7A C12A 1.405(12) . ?
C8A C9A 1.391(12) . ?
C8A H8A 0.9500 . ?
C9A C10A 1.398(13) . ?
C9A H9A 0.9500 . ?
C10A C11A 1.372(13) . ?
C10A C13A 1.510(13) . ?
C11A C12A 1.398(12) . ?
C11A H11A 0.9500 . ?
C12A H12A 0.9500 . ?
C13A H13A 0.9800 . ?
C13A H13B 0.9800 . ?
C13A H13C 0.9800 . ?
C14A C15A 1.381(12) . ?
C14A C19A 1.396(12) . ?
C15A C16A 1.402(15) . ?
C15A H15A 0.9500 . ?
C16A C17A 1.397(16) . ?
C16A H16A 0.9500 . ?
C17A C18A 1.397(15) . ?
C17A C20A 1.46(2) . ?
C18A C19A 1.393(13) . ?
C18A H18A 0.9500 . ?
C19A H19A 0.9500 . ?
C20A H20A 0.9800 . ?
C20A H20B 0.9800 . ?
C20A H20C 0.9800 . ?
C21A C25A 1.417(13) . ?
C21A C22A 1.425(12) . ?
C21A C26A 1.455(16) . ?
C22A C23A 1.401(16) . ?
C22A H22A 0.9500 . ?
C23A C24A 1.427(14) . ?
C23A H23A 0.9500 . ?
C24A C25A 1.433(12) . ?
C24A H24A 0.9500 . ?
C25A H25A 0.9500 . ?
C26A C34A 1.479(15) . ?
C26A C27A 1.500(13) . ?
C27A C32A 1.386(15) . ?
C27A C28A 1.402(14) . ?
C28A C29A 1.373(14) . ?
C28A H28A 0.9500 . ?
C29A C30A 1.403(13) . ?
C29A H29A 0.9500 . ?
C30A C31A 1.376(15) . ?
C30A C33A 1.515(13) . ?
C31A C32A 1.376(14) . ?
C31A H31A 0.9500 . ?
C32A H32A 0.9500 . ?
C33A H33A 0.9800 . ?
C33A H33B 0.9800 . ?
C33A H33C 0.9800 . ?
C34A C35A 1.380(17) . ?
C34A C39A 1.415(14) . ?
C35A C36A 1.431(17) . ?
C35A H35A 0.9500 . ?
C36A C37A 1.383(19) . ?
C36A H36A 0.9500 . ?
C37A C38A 1.36(2) . ?
C37A C40A 1.540(17) . ?
C38A C39A 1.40(2) . ?
C38A H38A 0.9500 . ?
C39A H39A 0.9500 . ?
C40A H40A 0.9800 . ?
C40A H40B 0.9800 . ?
C40A H40C 0.9800 . ?
C41A C42A 1.429(14) . ?
C41A H41A 0.9900 . ?
C41A H41B 0.9900 . ?
C42A H42A 0.9900 . ?
C42A H42B 0.9900 . ?
Nb2A C63A 2.240(8) . ?
Nb2A C84A 2.261(10) . ?
Nb2A C83A 2.286(9) . ?
Nb2A C67A 2.304(9) . ?
Nb2A C64A 2.319(9) . ?
Nb2A C46A 2.362(10) . ?
Nb2A C47A 2.388(9) . ?
Nb2A C45A 2.421(9) . ?
Nb2A C65A 2.432(9) . ?
Nb2A C66A 2.440(12) . ?
Nb2A C43A 2.449(8) . ?
Nb2A C44A 2.464(8) . ?
C43A C47A 1.428(13) . ?
C43A C44A 1.429(11) . ?
C43A C48A 1.513(11) . ?
C44A C45A 1.391(12) . ?
C44A H44A 0.9500 . ?
C45A C46A 1.408(18) . ?
C45A H45A 0.9500 . ?
C46A C47A 1.411(16) . ?
C46A H46A 0.9500 . ?
C47A H47A 0.9500 . ?
C48A C49A 1.525(11) . ?
C48A C56A 1.526(11) . ?
C48A H48A 1.0000 . ?
C49A C54A 1.362(12) . ?
C49A C50A 1.407(11) . ?
C50A C51A 1.381(14) . ?
C50A H50A 0.9500 . ?
C51A C52A 1.396(16) . ?
C51A H51A 0.9500 . ?
C52A C53A 1.372(18) . ?
C52A C55A 1.62(2) . ?
C53A C54A 1.414(14) . ?
C53A H53A 0.9500 . ?
C54A H54A 0.9500 . ?
C55A H55A 0.9800 . ?
C55A H55B 0.9800 . ?
C55A H55C 0.9800 . ?
C56A C57A 1.400(11) . ?
C56A C61A 1.404(12) . ?
C57A C58A 1.391(12) . ?
C57A H57A 0.9500 . ?
C58A C59A 1.386(13) . ?
C58A H58A 0.9500 . ?
C59A C60A 1.405(14) . ?
C59A C62A 1.507(12) . ?
C60A C61A 1.400(12) . ?
C60A H60A 0.9500 . ?
C61A H61A 0.9500 . ?
C62A H62A 0.9800 . ?
C62A H62B 0.9800 . ?
C62A H62C 0.9800 . ?
C63A C67A 1.414(14) . ?
C63A C64A 1.449(13) . ?
C63A C68A 1.457(16) . ?
C64A C65A 1.413(13) . ?
C64A H64A 0.9500 . ?
C65A C66A 1.402(16) . ?
C65A H65A 0.9500 . ?
C66A C67A 1.422(17) . ?
C66A H66A 0.9500 . ?
C67A H67A 0.9500 . ?
C68A C69A 1.493(13) . ?
C68A C76A 1.503(13) . ?
C69A C70A 1.391(16) . ?
C69A C74A 1.403(16) . ?
C70A C71A 1.393(17) . ?
C70A H70A 0.9500 . ?
C71A C72A 1.37(2) . ?
C71A H71A 0.9500 . ?
C72A C73A 1.39(2) . ?
C72A C75A 1.523(17) . ?
C73A C74A 1.390(16) . ?
C73A H73A 0.9500 . ?
C74A H74A 0.9500 . ?
C75A H75A 0.9800 . ?
C75A H75B 0.9800 . ?
C75A H75C 0.9800 . ?
C76A C81A 1.401(15) . ?
C76A C77A 1.411(14) . ?
C77A C78A 1.384(15) . ?
C77A H77A 0.9500 . ?
C78A C79A 1.412(17) . ?
C78A H78A 0.9500 . ?
C79A C80A 1.379(17) . ?
C79A C82A 1.504(16) . ?
C80A C81A 1.377(16) . ?
C80A H80A 0.9500 . ?
C81A H81A 0.9500 . ?
C82A H82A 0.9800 . ?
C82A H82B 0.9800 . ?
C82A H82C 0.9800 . ?
C83A C84A 1.438(16) . ?
C83A H83A 0.9900 . ?
C83A H83B 0.9900 . ?
C84A H84A 0.9900 . ?
C84A H84B 0.9900 . ?
Nb1B C42B 2.19(3) . ?
Nb1B C21B 2.23(3) . ?
Nb1B C41B 2.26(3) . ?
Nb1B C22B 2.30(3) . ?
Nb1B C25B 2.36(3) . ?
Nb1B C4B 2.39(3) . ?
Nb1B C3B 2.40(3) . ?
Nb1B C26B 2.44(3) . ?
Nb1B C2B 2.45(3) . ?
Nb1B C5B 2.46(3) . ?
Nb1B C23B 2.47(3) . ?
Nb1B C1B 2.49(2) . ?
C1B C5B 1.43(3) . ?
C1B C2B 1.45(3) . ?
C1B C6B 1.51(2) . ?
C2B C3B 1.38(3) . ?
C2B H2B 0.9500 . ?
C3B C4B 1.42(3) . ?
C3B H3B 0.9500 . ?
C4B C5B 1.40(3) . ?
C4B H4B 0.9500 . ?
C5B H5B 0.9500 . ?
C6B C7B 1.53(3) . ?
C6B C14B 1.54(3) . ?
C6B H6B 1.0000 . ?
C7B C12B 1.38(3) . ?
C7B C8B 1.41(3) . ?
C8B C9B 1.38(3) . ?
C8B H8B 0.9500 . ?
C9B C10B 1.39(3) . ?
C9B H9B 0.9500 . ?
C10B C11B 1.38(3) . ?
C10B C13B 1.62(3) . ?
C11B C12B 1.41(3) . ?
C11B H11B 0.9500 . ?
C12B H12B 0.9500 . ?
C13B H13D 0.9800 . ?
C13B H13E 0.9800 . ?
C13B H13F 0.9800 . ?
C14B C15B 1.39(3) . ?
C14B C19B 1.41(3) . ?
C15B C16B 1.40(3) . ?
C15B H15B 0.9500 . ?
C16B C17B 1.39(3) . ?
C16B H16B 0.9500 . ?
C17B C18B 1.41(3) . ?
C17B C20B 1.51(3) . ?
C18B C19B 1.41(3) . ?
C18B H18B 0.9500 . ?
C19B H19B 0.9500 . ?
C20B H20D 0.9800 . ?
C20B H20E 0.9800 . ?
C20B H20F 0.9800 . ?
C21B C25B 1.40(3) . ?
C21B C22B 1.45(3) . ?
C21B C26B 1.46(3) . ?
C22B C23B 1.43(3) . ?
C22B H22B 0.9500 . ?
C23B C24B 1.41(3) . ?
C23B H23B 0.9500 . ?
C24B C25B 1.42(3) . ?
C24B H24B 0.9500 . ?
C25B H25B 0.9500 . ?
C26B C27B 1.48(3) . ?
C26B C34B 1.49(3) . ?
C27B C28B 1.39(3) . ?
C27B C32B 1.39(3) . ?
C28B C29B 1.39(3) . ?
C28B H28B 0.9500 . ?
C29B C30B 1.36(3) . ?
C29B H29B 0.9500 . ?
C30B C31B 1.39(3) . ?
C30B C33B 1.51(3) . ?
C31B C32B 1.39(3) . ?
C31B H31B 0.9500 . ?
C32B H32B 0.9500 . ?
C33B H33D 0.9800 . ?
C33B H33E 0.9800 . ?
C33B H33F 0.9800 . ?
C34B C35B 1.40(3) . ?
C34B C39B 1.41(3) . ?
C35B C36B 1.38(3) . ?
C35B H35B 0.9500 . ?
C36B C37B 1.41(3) . ?
C36B H36B 0.9500 . ?
C37B C38B 1.38(3) . ?
C37B C40B 1.50(3) . ?
C38B C39B 1.38(3) . ?
C38B H38B 0.9500 . ?
C39B H39B 0.9500 . ?
C40B H40D 0.9800 . ?
C40B H40E 0.9800 . ?
C40B H40F 0.9800 . ?
C41B C42B 1.42(3) . ?
C41B H41C 0.9900 . ?
C41B H41D 0.9900 . ?
C42B H42C 0.9900 . ?
C42B H42D 0.9900 . ?
Nb2B C63B 2.21(3) . ?
Nb2B C84B 2.22(3) . ?
Nb2B C83B 2.24(3) . ?
Nb2B C67B 2.27(2) . ?
Nb2B C64B 2.28(3) . ?
Nb2B C65B 2.37(3) . ?
Nb2B C66B 2.40(3) . ?
Nb2B C44B 2.43(3) . ?
Nb2B C45B 2.44(3) . ?
Nb2B C43B 2.47(2) . ?
Nb2B C46B 2.48(2) . ?
Nb2B C47B 2.49(2) . ?
C43B C44B 1.39(3) . ?
C43B C47B 1.45(2) . ?
C43B C48B 1.54(2) . ?
C44B C45B 1.43(3) . ?
C44B H44B 0.9500 . ?
C45B C46B 1.40(3) . ?
C45B H45B 0.9500 . ?
C46B C47B 1.37(3) . ?
C46B H46B 0.9500 . ?
C47B H47B 0.9500 . ?
C48B C56B 1.52(3) . ?
C48B C49B 1.52(2) . ?
C48B H48B 1.0000 . ?
C49B C54B 1.40(2) . ?
C49B C50B 1.40(3) . ?
C50B C51B 1.38(3) . ?
C50B H50B 0.9500 . ?
C51B C52B 1.38(3) . ?
C51B H51B 0.9500 . ?
C52B C53B 1.38(3) . ?
C52B C55B 1.51(3) . ?
C53B C54B 1.38(3) . ?
C53B H53B 0.9500 . ?
C54B H54B 0.9500 . ?
C55B H55D 0.9800 . ?
C55B H55E 0.9800 . ?
C55B H55F 0.9800 . ?
C56B C57B 1.38(3) . ?
C56B C61B 1.41(3) . ?
C57B C58B 1.41(3) . ?
C57B H57B 0.9500 . ?
C58B C59B 1.41(3) . ?
C58B H58B 0.9500 . ?
C59B C60B 1.39(3) . ?
C59B C62B 1.47(3) . ?
C60B C61B 1.41(3) . ?
C60B H60B 0.9500 . ?
C61B H61B 0.9500 . ?
C62B H62D 0.9800 . ?
C62B H62E 0.9800 . ?
C62B H62F 0.9800 . ?
C63B C67B 1.40(3) . ?
C63B C64B 1.41(3) . ?
C63B C68B 1.46(3) . ?
C64B C65B 1.41(3) . ?
C64B H64B 0.9500 . ?
C65B C66B 1.42(3) . ?
C65B H65B 0.9500 . ?
C66B C67B 1.44(3) . ?
C66B H66B 0.9500 . ?
C67B H67B 0.9500 . ?
C68B C76B 1.48(3) . ?
C68B C69B 1.50(3) . ?
C69B C74B 1.38(3) . ?
C69B C70B 1.40(3) . ?
C70B C71B 1.36(3) . ?
C70B H70B 0.9500 . ?
C71B C72B 1.39(3) . ?
C71B H71B 0.9500 . ?
C72B C73B 1.38(3) . ?
C72B C75B 1.51(3) . ?
C73B C74B 1.37(3) . ?
C73B H73B 0.9500 . ?
C74B H74B 0.9500 . ?
C75B H75D 0.9800 . ?
C75B H75E 0.9800 . ?
C75B H75F 0.9800 . ?
C76B C77B 1.36(3) . ?
C76B C81B 1.43(3) . ?
C77B C78B 1.43(3) . ?
C77B H77B 0.9500 . ?
C78B C79B 1.40(3) . ?
C78B H78B 0.9500 . ?
C79B C80B 1.35(3) . ?
C79B C82B 1.54(3) . ?
C80B C81B 1.40(3) . ?
C80B H80B 0.9500 . ?
C81B H81B 0.9500 . ?
C82B H82D 0.9800 . ?
C82B H82E 0.9800 . ?
C82B H82F 0.9800 . ?
C83B C84B 1.43(3) . ?
C83B H83C 0.9900 . ?
C83B H83D 0.9900 . ?
C84B H84C 0.9900 . ?
C84B H84D 0.9900 . ?

loop_
_geom_torsion_atom_site_label_1
_geom_torsion_atom_site_label_2
_geom_torsion_atom_site_label_3
_geom_torsion_atom_site_label_4
_geom_torsion
_geom_torsion_site_symmetry_1
_geom_torsion_site_symmetry_2
_geom_torsion_site_symmetry_3
_geom_torsion_site_symmetry_4
_geom_torsion_publ_flag
C5A C1A C2A C3A -0.2(9) . . . . ?
C6A C1A C2A C3A 173.2(8) . . . . ?
Nb1A C1A C2A C3A -64.6(6) . . . . ?
C5A C1A C2A Nb1A 64.5(6) . . . . ?
C6A C1A C2A Nb1A -122.1(8) . . . . ?
C1A C2A C3A C4A -0.3(10) . . . . ?
Nb1A C2A C3A C4A -67.4(6) . . . . ?
C1A C2A C3A Nb1A 67.1(6) . . . . ?
C2A C3A C4A C5A 0.6(10) . . . . ?
Nb1A C3A C4A C5A -66.1(6) . . . . ?
C2A C3A C4A Nb1A 66.7(6) . . . . ?
C3A C4A C5A C1A -0.8(10) . . . . ?
Nb1A C4A C5A C1A -64.7(6) . . . . ?
C3A C4A C5A Nb1A 63.9(6) . . . . ?
C2A C1A C5A C4A 0.6(9) . . . . ?
C6A C1A C5A C4A -173.2(7) . . . . ?
Nb1A C1A C5A C4A 64.1(6) . . . . ?
C2A C1A C5A Nb1A -63.5(6) . . . . ?
C6A C1A C5A Nb1A 122.7(7) . . . . ?
C2A C1A C6A C14A 38.8(11) . . . . ?
C5A C1A C6A C14A -148.8(7) . . . . ?
Nb1A C1A C6A C14A -55.6(9) . . . . ?
C2A C1A C6A C7A -86.5(11) . . . . ?
C5A C1A C6A C7A 85.9(9) . . . . ?
Nb1A C1A C6A C7A 179.1(6) . . . . ?
C14A C6A C7A C8A -97.8(10) . . . . ?
C1A C6A C7A C8A 27.5(12) . . . . ?
C14A C6A C7A C12A 79.6(10) . . . . ?
C1A C6A C7A C12A -155.1(8) . . . . ?
C12A C7A C8A C9A -0.5(15) . . . . ?
C6A C7A C8A C9A 177.0(9) . . . . ?
C7A C8A C9A C10A 0.9(16) . . . . ?
C8A C9A C10A C11A 0.4(16) . . . . ?
C8A C9A C10A C13A -179.8(10) . . . . ?
C9A C10A C11A C12A -2.1(17) . . . . ?
C13A C10A C11A C12A 178.1(10) . . . . ?
C10A C11A C12A C7A 2.5(17) . . . . ?
C8A C7A C12A C11A -1.2(15) . . . . ?
C6A C7A C12A C11A -178.8(9) . . . . ?
C1A C6A C14A C15A 99.8(9) . . . . ?
C7A C6A C14A C15A -135.5(8) . . . . ?
C1A C6A C14A C19A -78.2(10) . . . . ?
C7A C6A C14A C19A 46.5(11) . . . . ?
C19A C14A C15A C16A -1.2(15) . . . . ?
C6A C14A C15A C16A -179.3(9) . . . . ?
C14A C15A C16A C17A 1.3(17) . . . . ?
C15A C16A C17A C18A -0.5(18) . . . . ?
C15A C16A C17A C20A 179.5(15) . . . . ?
C16A C17A C18A C19A -0.4(17) . . . . ?
C20A C17A C18A C19A 179.6(15) . . . . ?
C17A C18A C19A C14A 0.6(16) . . . . ?
C15A C14A C19A C18A 0.2(14) . . . . ?
C6A C14A C19A C18A 178.3(9) . . . . ?
C25A C21A C22A C23A 3.0(11) . . . . ?
C26A C21A C22A C23A -138.8(10) . . . . ?
Nb1A C21A C22A C23A -66.8(8) . . . . ?
C25A C21A C22A Nb1A 69.8(5) . . . . ?
C26A C21A C22A Nb1A -72.0(8) . . . . ?
C21A C22A C23A C24A -3.0(12) . . . . ?
Nb1A C22A C23A C24A -64.6(8) . . . . ?
C21A C22A C23A Nb1A 61.6(7) . . . . ?
C22A C23A C24A C25A 1.7(11) . . . . ?
Nb1A C23A C24A C25A -58.8(6) . . . . ?
C22A C23A C24A Nb1A 60.6(8) . . . . ?
C22A C21A C25A C24A -1.9(10) . . . . ?
C26A C21A C25A C24A 141.4(8) . . . . ?
Nb1A C21A C25A C24A 67.1(6) . . . . ?
C22A C21A C25A Nb1A -69.0(6) . . . . ?
C26A C21A C25A Nb1A 74.3(7) . . . . ?
C23A C24A C25A C21A 0.2(10) . . . . ?
Nb1A C24A C25A C21A -61.0(6) . . . . ?
C23A C24A C25A Nb1A 61.1(7) . . . . ?
C25A C21A C26A C34A -173.5(9) . . . . ?
C22A C21A C26A C34A -36.5(14) . . . . ?
Nb1A C21A C26A C34A -103.7(9) . . . . ?
C25A C21A C26A C27A 38.1(12) . . . . ?
C22A C21A C26A C27A 175.1(8) . . . . ?
Nb1A C21A C26A C27A 107.9(8) . . . . ?
C25A C21A C26A Nb1A -69.8(7) . . . . ?
C22A C21A C26A Nb1A 67.2(7) . . . . ?
C21A C26A C27A C32A -136.2(11) . . . . ?
C34A C26A C27A C32A 73.0(13) . . . . ?
Nb1A C26A C27A C32A -66.1(12) . . . . ?
C21A C26A C27A C28A 45.9(13) . . . . ?
C34A C26A C27A C28A -104.8(12) . . . . ?
Nb1A C26A C27A C28A 116.1(9) . . . . ?
C32A C27A C28A C29A -1.9(15) . . . . ?
C26A C27A C28A C29A 176.1(10) . . . . ?
C27A C28A C29A C30A 1.6(16) . . . . ?
C28A C29A C30A C31A -0.9(16) . . . . ?
C28A C29A C30A C33A -179.3(11) . . . . ?
C29A C30A C31A C32A 0.6(17) . . . . ?
C33A C30A C31A C32A 179.0(11) . . . . ?
C30A C31A C32A C27A -1.0(18) . . . . ?
C28A C27A C32A C31A 1.5(16) . . . . ?
C26A C27A C32A C31A -176.3(11) . . . . ?
C21A C26A C34A C35A 150.7(11) . . . . ?
C27A C26A C34A C35A -59.8(15) . . . . ?
Nb1A C26A C34A C35A 80.3(13) . . . . ?
C21A C26A C34A C39A -30.4(16) . . . . ?
C27A C26A C34A C39A 119.1(11) . . . . ?
Nb1A C26A C34A C39A -100.8(11) . . . . ?
C39A C34A C35A C36A 2.3(19) . . . . ?
C26A C34A C35A C36A -178.7(12) . . . . ?
C34A C35A C36A C37A -3(2) . . . . ?
C35A C36A C37A C38A 2.3(18) . . . . ?
C35A C36A C37A C40A -178.4(11) . . . . ?
C36A C37A C38A C39A -0.3(18) . . . . ?
C40A C37A C38A C39A -179.6(11) . . . . ?
C37A C38A C39A C34A -0.9(19) . . . . ?
C35A C34A C39A C38A -0.1(16) . . . . ?
C26A C34A C39A C38A -179.1(11) . . . . ?
C47A C43A C44A C45A 0.6(9) . . . . ?
C48A C43A C44A C45A 174.3(7) . . . . ?
Nb2A C43A C44A C45A -62.7(6) . . . . ?
C47A C43A C44A Nb2A 63.3(6) . . . . ?
C48A C43A C44A Nb2A -123.0(7) . . . . ?
C43A C44A C45A C46A -0.6(10) . . . . ?
Nb2A C44A C45A C46A -63.7(7) . . . . ?
C43A C44A C45A Nb2A 63.1(6) . . . . ?
C44A C45A C46A C47A 0.4(11) . . . . ?
Nb2A C45A C46A C47A -66.4(7) . . . . ?
C44A C45A C46A Nb2A 66.8(6) . . . . ?
C45A C46A C47A C43A 0.0(11) . . . . ?
Nb2A C46A C47A C43A -67.4(6) . . . . ?
C45A C46A C47A Nb2A 67.3(7) . . . . ?
C44A C43A C47A C46A -0.3(10) . . . . ?
C48A C43A C47A C46A -173.8(8) . . . . ?
Nb2A C43A C47A C46A 65.0(7) . . . . ?
C44A C43A C47A Nb2A -65.4(5) . . . . ?
C48A C43A C47A Nb2A 121.2(8) . . . . ?
C47A C43A C48A C49A -42.1(11) . . . . ?
C44A C43A C48A C49A 145.5(7) . . . . ?
Nb2A C43A C48A C49A 50.5(9) . . . . ?
C47A C43A C48A C56A 85.9(10) . . . . ?
C44A C43A C48A C56A -86.4(9) . . . . ?
Nb2A C43A C48A C56A 178.5(5) . . . . ?
C43A C48A C49A C54A -103.4(9) . . . . ?
C56A C48A C49A C54A 129.1(8) . . . . ?
C43A C48A C49A C50A 78.1(10) . . . . ?
C56A C48A C49A C50A -49.4(10) . . . . ?
C54A C49A C50A C51A 3.9(14) . . . . ?
C48A C49A C50A C51A -177.6(9) . . . . ?
C49A C50A C51A C52A -3.6(17) . . . . ?
C50A C51A C52A C53A 2.0(19) . . . . ?
C50A C51A C52A C55A -173.0(15) . . . . ?
C51A C52A C53A C54A -0.8(18) . . . . ?
C55A C52A C53A C54A 174.4(15) . . . . ?
C50A C49A C54A C53A -2.7(14) . . . . ?
C48A C49A C54A C53A 178.8(8) . . . . ?
C52A C53A C54A C49A 1.2(16) . . . . ?
C43A C48A C56A C57A 153.0(8) . . . . ?
C49A C48A C56A C57A -78.7(10) . . . . ?
C43A C48A C56A C61A -27.3(11) . . . . ?
C49A C48A C56A C61A 101.1(9) . . . . ?
C61A C56A C57A C58A -1.1(14) . . . . ?
C48A C56A C57A C58A 178.7(9) . . . . ?
C56A C57A C58A C59A 1.3(16) . . . . ?
C57A C58A C59A C60A -1.2(16) . . . . ?
C57A C58A C59A C62A -178.7(10) . . . . ?
C58A C59A C60A C61A 1.1(15) . . . . ?
C62A C59A C60A C61A 178.6(9) . . . . ?
C59A C60A C61A C56A -1.0(16) . . . . ?
C57A C56A C61A C60A 1.0(14) . . . . ?
C48A C56A C61A C60A -178.8(9) . . . . ?
C67A C63A C64A C65A 1.5(10) . . . . ?
C68A C63A C64A C65A -139.9(8) . . . . ?
Nb2A C63A C64A C65A -67.2(6) . . . . ?
C67A C63A C64A Nb2A 68.7(6) . . . . ?
C68A C63A C64A Nb2A -72.7(7) . . . . ?
C63A C64A C65A C66A -1.2(10) . . . . ?
Nb2A C64A C65A C66A -62.8(7) . . . . ?
C63A C64A C65A Nb2A 61.7(6) . . . . ?
C64A C65A C66A C67A 0.3(11) . . . . ?
Nb2A C65A C66A C67A -59.2(7) . . . . ?
C64A C65A C66A Nb2A 59.6(6) . . . . ?
C64A C63A C67A C66A -1.3(11) . . . . ?
C68A C63A C67A C66A 137.7(10) . . . . ?
Nb2A C63A C67A C66A 67.5(7) . . . . ?
C64A C63A C67A Nb2A -68.8(6) . . . . ?
C68A C63A C67A Nb2A 70.2(8) . . . . ?
C65A C66A C67A C63A 0.6(12) . . . . ?
Nb2A C66A C67A C63A -62.2(6) . . . . ?
C65A C66A C67A Nb2A 62.9(7) . . . . ?
C67A C63A C68A C69A 40.3(13) . . . . ?
C64A C63A C68A C69A 174.3(8) . . . . ?
Nb2A C63A C68A C69A 106.3(9) . . . . ?
C67A C63A C68A C76A -175.9(8) . . . . ?
C64A C63A C68A C76A -41.9(12) . . . . ?
Nb2A C63A C68A C76A -109.9(8) . . . . ?
C67A C63A C68A Nb2A -66.0(8) . . . . ?
C64A C63A C68A Nb2A 68.0(7) . . . . ?
C63A C68A C69A C70A 30.1(15) . . . . ?
C76A C68A C69A C70A -114.9(12) . . . . ?
Nb2A C68A C69A C70A 101.7(11) . . . . ?
C63A C68A C69A C74A -149.8(10) . . . . ?
C76A C68A C69A C74A 65.2(13) . . . . ?
Nb2A C68A C69A C74A -78.3(11) . . . . ?
C74A C69A C70A C71A -1.4(18) . . . . ?
C68A C69A C70A C71A 178.6(11) . . . . ?
C69A C70A C71A C72A 0(2) . . . . ?
C70A C71A C72A C73A 1(2) . . . . ?
C70A C71A C72A C75A 178.5(15) . . . . ?
C71A C72A C73A C74A -2(3) . . . . ?
C75A C72A C73A C74A -179.6(16) . . . . ?
C72A C73A C74A C69A 1(2) . . . . ?
C70A C69A C74A C73A 0.5(17) . . . . ?
C68A C69A C74A C73A -179.5(12) . . . . ?
C63A C68A C76A C81A -41.9(13) . . . . ?
C69A C68A C76A C81A 104.1(12) . . . . ?
Nb2A C68A C76A C81A -113.3(10) . . . . ?
C63A C68A C76A C77A 138.4(10) . . . . ?
C69A C68A C76A C77A -75.6(12) . . . . ?
Nb2A C68A C76A C77A 67.0(12) . . . . ?
C81A C76A C77A C78A -1.2(16) . . . . ?
C68A C76A C77A C78A 178.6(10) . . . . ?
C76A C77A C78A C79A 3.1(17) . . . . ?
C77A C78A C79A C80A -2.9(17) . . . . ?
C77A C78A C79A C82A 177.3(12) . . . . ?
C78A C79A C80A C81A 0.8(19) . . . . ?
C82A C79A C80A C81A -179.4(14) . . . . ?
C79A C80A C81A C76A 1(2) . . . . ?
C77A C76A C81A C80A -0.9(18) . . . . ?
C68A C76A C81A C80A 179.4(11) . . . . ?
C5B C1B C2B C3B 0(3) . . . . ?
C6B C1B C2B C3B 171(3) . . . . ?
Nb1B C1B C2B C3B -63.7(17) . . . . ?
C5B C1B C2B Nb1B 63.3(17) . . . . ?
C6B C1B C2B Nb1B -125(3) . . . . ?
C1B C2B C3B C4B 0(3) . . . . ?
Nb1B C2B C3B C4B -65.8(18) . . . . ?
C1B C2B C3B Nb1B 65.8(17) . . . . ?
C2B C3B C4B C5B 0(3) . . . . ?
Nb1B C3B C4B C5B -67.7(19) . . . . ?
C2B C3B C4B Nb1B 68.1(18) . . . . ?
C3B C4B C5B C1B -1(3) . . . . ?
Nb1B C4B C5B C1B -66.5(18) . . . . ?
C3B C4B C5B Nb1B 65.8(19) . . . . ?
C2B C1B C5B C4B 1(3) . . . . ?
C6B C1B C5B C4B -171(3) . . . . ?
Nb1B C1B C5B C4B 63.6(18) . . . . ?
C2B C1B C5B Nb1B -63.0(17) . . . . ?
C6B C1B C5B Nb1B 125(3) . . . . ?
C5B C1B C6B C7B 80(4) . . . . ?
C2B C1B C6B C7B -90(4) . . . . ?
Nb1B C1B C6B C7B 175(3) . . . . ?
C5B C1B C6B C14B -45(4) . . . . ?
C2B C1B C6B C14B 144(3) . . . . ?
Nb1B C1B C6B C14B 49(4) . . . . ?
C1B C6B C7B C12B 159(4) . . . . ?
C14B C6B C7B C12B -74(5) . . . . ?
C1B C6B C7B C8B -22(6) . . . . ?
C14B C6B C7B C8B 104(5) . . . . ?
C12B C7B C8B C9B -3(8) . . . . ?
C6B C7B C8B C9B 178(5) . . . . ?
C7B C8B C9B C10B 1(9) . . . . ?
C8B C9B C10B C11B -3(9) . . . . ?
C8B C9B C10B C13B -174(5) . . . . ?
C9B C10B C11B C12B 7(9) . . . . ?
C13B C10B C11B C12B 179(5) . . . . ?
C8B C7B C12B C11B 8(7) . . . . ?
C6B C7B C12B C11B -174(4) . . . . ?
C10B C11B C12B C7B -10(8) . . . . ?
C1B C6B C14B C15B 76(5) . . . . ?
C7B C6B C14B C15B -51(5) . . . . ?
C1B C6B C14B C19B -106(5) . . . . ?
C7B C6B C14B C19B 128(5) . . . . ?
C19B C14B C15B C16B -4(8) . . . . ?
C6B C14B C15B C16B 175(4) . . . . ?
C14B C15B C16B C17B 3(9) . . . . ?
C15B C16B C17B C18B -3(10) . . . . ?
C15B C16B C17B C20B 171(7) . . . . ?
C16B C17B C18B C19B 5(9) . . . . ?
C20B C17B C18B C19B -170(7) . . . . ?
C15B C14B C19B C18B 6(9) . . . . ?
C6B C14B C19B C18B -173(5) . . . . ?
C17B C18B C19B C14B -6(9) . . . . ?
C25B C21B C22B C23B 1(3) . . . . ?
C26B C21B C22B C23B -140(2) . . . . ?
Nb1B C21B C22B C23B -70.6(18) . . . . ?
C25B C21B C22B Nb1B 71.5(17) . . . . ?
C26B C21B C22B Nb1B -69.9(19) . . . . ?
C21B C22B C23B C24B 0(3) . . . . ?
Nb1B C22B C23B C24B -64(2) . . . . ?
C21B C22B C23B Nb1B 63.4(16) . . . . ?
C22B C23B C24B C25B 0(3) . . . . ?
Nb1B C23B C24B C25B -58.4(18) . . . . ?
C22B C23B C24B Nb1B 58.0(18) . . . . ?
C22B C21B C25B C24B -1(3) . . . . ?
C26B C21B C25B C24B 137(3) . . . . ?
Nb1B C21B C25B C24B 67.7(19) . . . . ?
C22B C21B C25B Nb1B -68.9(17) . . . . ?
C26B C21B C25B Nb1B 69(2) . . . . ?
C23B C24B C25B C21B 1(3) . . . . ?
Nb1B C24B C25B C21B -60.3(17) . . . . ?
C23B C24B C25B Nb1B 61(2) . . . . ?
C25B C21B C26B C27B 49(4) . . . . ?
C22B C21B C26B C27B -177(3) . . . . ?
Nb1B C21B C26B C27B 116(4) . . . . ?
C25B C21B C26B C34B -177(3) . . . . ?
C22B C21B C26B C34B -43(4) . . . . ?
Nb1B C21B C26B C34B -109(3) . . . . ?
C25B C21B C26B Nb1B -68(2) . . . . ?
C22B C21B C26B Nb1B 66.4(18) . . . . ?
C21B C26B C27B C28B 34(8) . . . . ?
C34B C26B C27B C28B -99(6) . . . . ?
Nb1B C26B C27B C28B 112(6) . . . . ?
C21B C26B C27B C32B -145(6) . . . . ?
C34B C26B C27B C32B 82(7) . . . . ?
Nb1B C26B C27B C32B -67(7) . . . . ?
C32B C27B C28B C29B 8(11) . . . . ?
C26B C27B C28B C29B -171(6) . . . . ?
C27B C28B C29B C30B -12(11) . . . . ?
C28B C29B C30B C31B 8(10) . . . . ?
C28B C29B C30B C33B -176(6) . . . . ?
C29B C30B C31B C32B -3(11) . . . . ?
C33B C30B C31B C32B -179(7) . . . . ?
C30B C31B C32B C27B 0(13) . . . . ?
C28B C27B C32B C31B -2(12) . . . . ?
C26B C27B C32B C31B 177(6) . . . . ?
C21B C26B C34B C35B 147(6) . . . . ?
C27B C26B C34B C35B -74(7) . . . . ?
Nb1B C26B C34B C35B 78(7) . . . . ?
C21B C26B C34B C39B -50(6) . . . . ?
C27B C26B C34B C39B 89(6) . . . . ?
Nb1B C26B C34B C39B -119(5) . . . . ?
C39B C34B C35B C36B 9(11) . . . . ?
C26B C34B C35B C36B 169(6) . . . . ?
C34B C35B C36B C37B 9(11) . . . . ?
C35B C36B C37B C38B -6(11) . . . . ?
C35B C36B C37B C40B 170(7) . . . . ?
C36B C37B C38B C39B -14(10) . . . . ?
C40B C37B C38B C39B 170(6) . . . . ?
C37B C38B C39B C34B 29(9) . . . . ?
C35B C34B C39B C38B -29(11) . . . . ?
C26B C34B C39B C38B 169(6) . . . . ?
C47B C43B C44B C45B 0(3) . . . . ?
C48B C43B C44B C45B 175(3) . . . . ?
Nb2B C43B C44B C45B -66.4(18) . . . . ?
C47B C43B C44B Nb2B 66.1(17) . . . . ?
C48B C43B C44B Nb2B -118(3) . . . . ?
C43B C44B C45B C46B 0(3) . . . . ?
Nb2B C44B C45B C46B -67.6(18) . . . . ?
C43B C44B C45B Nb2B 67.6(18) . . . . ?
C44B C45B C46B C47B 0(3) . . . . ?
Nb2B C45B C46B C47B -65.5(18) . . . . ?
C44B C45B C46B Nb2B 65.9(17) . . . . ?
C45B C46B C47B C43B -1(3) . . . . ?
Nb2B C46B C47B C43B -64.5(16) . . . . ?
C45B C46B C47B Nb2B 63.9(18) . . . . ?
C44B C43B C47B C46B 1(3) . . . . ?
C48B C43B C47B C46B -176(2) . . . . ?
Nb2B C43B C47B C46B 65.4(17) . . . . ?
C44B C43B C47B Nb2B -64.9(17) . . . . ?
C48B C43B C47B Nb2B 119(2) . . . . ?
C44B C43B C48B C56B 41(4) . . . . ?
C47B C43B C48B C56B -144(3) . . . . ?
Nb2B C43B C48B C56B -54(3) . . . . ?
C44B C43B C48B C49B -87(3) . . . . ?
C47B C43B C48B C49B 88(3) . . . . ?
Nb2B C43B C48B C49B 179(2) . . . . ?
C56B C48B C49B C54B 77(4) . . . . ?
C43B C48B C49B C54B -158(3) . . . . ?
C56B C48B C49B C50B -99(4) . . . . ?
C43B C48B C49B C50B 26(5) . . . . ?
C54B C49B C50B C51B 4(6) . . . . ?
C48B C49B C50B C51B -180(4) . . . . ?
C49B C50B C51B C52B -3(7) . . . . ?
C50B C51B C52B C53B -4(7) . . . . ?
C50B C51B C52B C55B -172(4) . . . . ?
C51B C52B C53B C54B 9(7) . . . . ?
C55B C52B C53B C54B 178(4) . . . . ?
C52B C53B C54B C49B -9(7) . . . . ?
C50B C49B C54B C53B 2(6) . . . . ?
C48B C49B C54B C53B -175(4) . . . . ?
C49B C48B C56B C57B -124(4) . . . . ?
C43B C48B C56B C57B 111(4) . . . . ?
C49B C48B C56B C61B 45(4) . . . . ?
C43B C48B C56B C61B -80(4) . . . . ?
C61B C56B C57B C58B 18(7) . . . . ?
C48B C56B C57B C58B -174(4) . . . . ?
C56B C57B C58B C59B -16(7) . . . . ?
C57B C58B C59B C60B 15(8) . . . . ?
C57B C58B C59B C62B -173(5) . . . . ?
C58B C59B C60B C61B -15(8) . . . . ?
C62B C59B C60B C61B 174(5) . . . . ?
C59B C60B C61B C56B 17(7) . . . . ?
C57B C56B C61B C60B -18(7) . . . . ?
C48B C56B C61B C60B 173(3) . . . . ?
C67B C63B C64B C65B 2(3) . . . . ?
C68B C63B C64B C65B -141(2) . . . . ?
Nb2B C63B C64B C65B -65.6(18) . . . . ?
C67B C63B C64B Nb2B 67.4(17) . . . . ?
C68B C63B C64B Nb2B -75(2) . . . . ?
C63B C64B C65B C66B -3(3) . . . . ?
Nb2B C64B C65B C66B -64.0(19) . . . . ?
C63B C64B C65B Nb2B 61.2(17) . . . . ?
C64B C65B C66B C67B 3(3) . . . . ?
Nb2B C65B C66B C67B -58.3(17) . . . . ?
C64B C65B C66B Nb2B 61.0(18) . . . . ?
C64B C63B C67B C66B 0(3) . . . . ?
C68B C63B C67B C66B 144(2) . . . . ?
Nb2B C63B C67B C66B 67.6(17) . . . . ?
C64B C63B C67B Nb2B -67.7(17) . . . . ?
C68B C63B C67B Nb2B 76(2) . . . . ?
C65B C66B C67B C63B -2(3) . . . . ?
Nb2B C66B C67B C63B -62.7(16) . . . . ?
C65B C66B C67B Nb2B 61.1(18) . . . . ?
C67B C63B C68B C76B -177(3) . . . . ?
C64B C63B C68B C76B -39(4) . . . . ?
Nb2B C63B C68B C76B -108(3) . . . . ?
C67B C63B C68B C69B 36(4) . . . . ?
C64B C63B C68B C69B 175(3) . . . . ?
Nb2B C63B C68B C69B 106(3) . . . . ?
C67B C63B C68B Nb2B -69.4(19) . . . . ?
C64B C63B C68B Nb2B 69(2) . . . . ?
C63B C68B C69B C74B -135(5) . . . . ?
C76B C68B C69B C74B 78(7) . . . . ?
Nb2B C68B C69B C74B -67(6) . . . . ?
C63B C68B C69B C70B 50(7) . . . . ?
C76B C68B C69B C70B -97(6) . . . . ?
Nb2B C68B C69B C70B 118(5) . . . . ?
C74B C69B C70B C71B -2(10) . . . . ?
C68B C69B C70B C71B 173(5) . . . . ?
C69B C70B C71B C72B 9(10) . . . . ?
C70B C71B C72B C73B -17(11) . . . . ?
C70B C71B C72B C75B 180(6) . . . . ?
C71B C72B C73B C74B 18(12) . . . . ?
C75B C72B C73B C74B -179(7) . . . . ?
C72B C73B C74B C69B -13(13) . . . . ?
C70B C69B C74B C73B 4(11) . . . . ?
C68B C69B C74B C73B -171(7) . . . . ?
C63B C68B C76B C77B 146(5) . . . . ?
C69B C68B C76B C77B -67(7) . . . . ?
Nb2B C68B C76B C77B 77(6) . . . . ?
C63B C68B C76B C81B -31(7) . . . . ?
C69B C68B C76B C81B 116(6) . . . . ?
Nb2B C68B C76B C81B -100(6) . . . . ?
C81B C76B C77B C78B -7(9) . . . . ?
C68B C76B C77B C78B 175(5) . . . . ?
C76B C77B C78B C79B 6(10) . . . . ?
C77B C78B C79B C80B -3(9) . . . . ?
C77B C78B C79B C82B 175(5) . . . . ?
C78B C79B C80B C81B 1(10) . . . . ?
C82B C79B C80B C81B -176(6) . . . . ?
C79B C80B C81B C76B -3(11) . . . . ?
C77B C76B C81B C80B 5(9) . . . . ?
C68B C76B C81B C80B -177(5) . . . . ?
